data_4134264
loop_
_publ_author_name
'Fujiwara, Toshihiro'
'Muranaka, Atsuya'
'Nishinaga, Tohru'
'Aoyagi, Shinobu'
'Kobayashi, Nagao'
'Uchiyama, Masanobu'
'Otani, Hiroyuki'
'Iyoda, Masahiko'

_publ_section_title
;
 Preparation, Spectroscopic Characterization and Theoretical Study of a
 Three-Dimensional Conjugated 70 \p-Electron Thiophene 6-mer Radical
 Cation \p-Dimer
;
_journal_name_full 'Journal of the American Chemical Society'
_journal_paper_doi 10.1021/jacs.9b13573
_journal_year 2020
_chemical_formula_sum 'C53 H50 Cl2 F6 S6 Sb'
_chemical_formula_weight 1185.94
_space_group_crystal_system monoclinic
_space_group_IT_number 14
_space_group_name_Hall '-P 2yn'
_space_group_name_H-M_alt 'P 1 21/n 1'
_atom_sites_solution_hydrogens geom
_audit_creation_method SHELXL-2017/1
_cell_angle_alpha 90
_cell_angle_beta 93.824(7)
_cell_angle_gamma 90
_cell_formula_units_Z 16
_cell_length_a 14.1298(16)
_cell_length_b 38.475(4)
_cell_length_c 38.518(4)
_cell_measurement_reflns_used 445902
_cell_measurement_temperature 90(2)
_cell_measurement_theta_max 14.091
_cell_measurement_theta_min 0.616
_cell_volume 20893(4)
_computing_structure_refinement 'SHELXL-2017/1 (Sheldrick, 2017)'
_diffrn_ambient_temperature 90(2)
_diffrn_measured_fraction_theta_full 1.000
_diffrn_measured_fraction_theta_max 1.000
_diffrn_measurement_device_type 'SPring-8 BL02B1'
_diffrn_radiation_type synchrotron
_diffrn_radiation_wavelength 0.4139
_diffrn_reflns_av_R_equivalents 0.2880
_diffrn_reflns_av_unetI/netI 0.1314
_diffrn_reflns_Laue_measured_fraction_full 1.000
_diffrn_reflns_Laue_measured_fraction_max 1.000
_diffrn_reflns_limit_h_max 16
_diffrn_reflns_limit_h_min -16
_diffrn_reflns_limit_k_max 45
_diffrn_reflns_limit_k_min -45
_diffrn_reflns_limit_l_max 45
_diffrn_reflns_limit_l_min -45
_diffrn_reflns_number 430240
_diffrn_reflns_point_group_measured_fraction_full 1.000
_diffrn_reflns_point_group_measured_fraction_max 1.000
_diffrn_reflns_theta_full 14.091
_diffrn_reflns_theta_max 14.091
_diffrn_reflns_theta_min 0.616
_exptl_absorpt_coefficient_mu 0.220
_exptl_crystal_colour black
_exptl_crystal_density_diffrn 1.508
_exptl_crystal_description plate
_exptl_crystal_F_000 9648
_exptl_crystal_size_max 0.27
_exptl_crystal_size_mid 0.11
_exptl_crystal_size_min 0.02
_refine_diff_density_max 3.144
_refine_diff_density_min -1.543
_refine_diff_density_rms 0.195
_refine_ls_extinction_method none
_refine_ls_goodness_of_fit_ref 1.830
_refine_ls_hydrogen_treatment constr
_refine_ls_matrix_type full
_refine_ls_number_parameters 2449
_refine_ls_number_reflns 35642
_refine_ls_number_restraints 1566
_refine_ls_restrained_S_all 1.814
_refine_ls_R_factor_all 0.2195
_refine_ls_R_factor_gt 0.1667
_refine_ls_shift/su_max 0.001
_refine_ls_shift/su_mean 0.000
_refine_ls_structure_factor_coef Fsqd
_refine_ls_weighting_details 'w=1/[\s^2^(Fo^2^)+(0.1000P)^2^] where P=(Fo^2^+2Fc^2^)/3'
_refine_ls_weighting_scheme calc
_refine_ls_wR_factor_gt 0.3627
_refine_ls_wR_factor_ref 0.3857
_reflns_Friedel_coverage 0.000
_reflns_number_gt 21952
_reflns_number_total 35642
_reflns_threshold_expression 'I > 2\s(I)'
_cod_data_source_file ja9b13573_si_002.cif
_cod_data_source_block shelx
_cod_original_cell_volume 20894(4)
_cod_original_sg_symbol_H-M 'P 21/n'
_cod_database_code 4134264
_shelx_shelxl_version_number 2017/1
_shelx_space_group_comment
;
The symmetry employed for this shelxl refinement is uniquely defined
by the following loop, which should always be used as a source of
symmetry information in preference to the above space-group names.
They are only intended as comments.
;

loop_
_space_group_symop_operation_xyz
'x, y, z'
'-x+1/2, y+1/2, -z+1/2'
'-x, -y, -z'
'x-1/2, -y-1/2, z-1/2'

loop_
_atom_site_label
_atom_site_type_symbol
_atom_site_fract_x
_atom_site_fract_y
_atom_site_fract_z
_atom_site_U_iso_or_equiv
_atom_site_adp_type
_atom_site_occupancy
_atom_site_site_symmetry_order
_atom_site_calc_flag
_atom_site_refinement_flags_posn
_atom_site_refinement_flags_adp
_atom_site_refinement_flags_occupancy
_atom_site_disorder_assembly
_atom_site_disorder_group
Sb1 Sb 0.53989(8) 0.08419(3) 0.15902(3) 0.0419(3) Uani 1 1 d . . . . .
F1 F 0.4454(7) 0.0532(3) 0.1695(3) 0.071(3) Uani 1 1 d . . . . .
F2 F 0.6315(7) 0.1163(3) 0.1488(3) 0.055(2) Uani 1 1 d . . . . .
F3 F 0.5835(8) 0.0864(2) 0.2053(2) 0.056(3) Uani 1 1 d . . . . .
F4 F 0.4992(8) 0.0831(2) 0.1125(3) 0.058(3) Uani 1 1 d . . . . .
F5 F 0.6239(6) 0.0478(3) 0.1515(2) 0.051(2) Uani 1 1 d . . . . .
F6 F 0.4555(6) 0.1211(3) 0.1658(2) 0.054(2) Uani 1 1 d . . . . .
Sb2 Sb 0.28669(9) 0.11659(3) 0.36424(3) 0.0433(3) Uani 1 1 d . . . . .
F7 F 0.2014(8) 0.0802(3) 0.3612(3) 0.073(3) Uani 1 1 d . . . . .
F8 F 0.3688(8) 0.1549(3) 0.3668(3) 0.071(3) Uani 1 1 d . . . . .
F9 F 0.3798(7) 0.0892(3) 0.3458(3) 0.059(3) Uani 1 1 d . . . . .
F10 F 0.1945(7) 0.1448(3) 0.3838(2) 0.055(3) Uani 1 1 d . . . . .
F11 F 0.2432(7) 0.1302(3) 0.3204(2) 0.060(3) Uani 1 1 d . . . . .
F12 F 0.3297(7) 0.1039(3) 0.4097(2) 0.057(3) Uani 1 1 d . . . . .
Sb3 Sb 0.40922(10) 0.36708(4) 0.13408(4) 0.0565(4) Uani 1 1 d . . . . .
F13 F 0.4841(7) 0.3265(3) 0.1389(2) 0.058(3) Uani 1 1 d . . . . .
F14 F 0.3388(9) 0.4081(3) 0.1311(3) 0.077(3) Uani 1 1 d . . . . .
F15 F 0.3456(9) 0.3516(3) 0.0936(3) 0.080(3) Uani 1 1 d . . . . .
F16 F 0.4671(10) 0.3810(4) 0.1752(3) 0.096(5) Uani 1 1 d . . . . .
F17 F 0.3185(8) 0.3439(3) 0.1591(3) 0.079(4) Uani 1 1 d . . . . .
F18 F 0.5007(7) 0.3866(3) 0.1068(3) 0.069(3) Uani 1 1 d . . . . .
Sb4 Sb 0.24188(9) 0.40728(4) 0.40658(3) 0.0513(4) Uani 1 1 d . U . . .
F19 F 0.2640(11) 0.3621(3) 0.4002(3) 0.094(4) Uani 1 1 d . U . . .
F20 F 0.2191(10) 0.4532(4) 0.4123(3) 0.097(4) Uani 1 1 d . U . . .
F21 F 0.1788(13) 0.4081(4) 0.3637(4) 0.119(5) Uani 1 1 d . U . . .
F22 F 0.3213(11) 0.4050(3) 0.4459(4) 0.100(4) Uani 1 1 d . U . . .
F23 F 0.3344(14) 0.4209(5) 0.3794(5) 0.142(6) Uani 1 1 d . U . . .
F24 F 0.1555(15) 0.3957(6) 0.4396(6) 0.165(6) Uani 1 1 d . U . . .
S1 S -0.2465(3) 0.23244(11) 0.01283(10) 0.0404(9) Uani 1 1 d . . . . .
S2 S -0.1207(3) 0.18597(11) 0.14168(10) 0.0417(9) Uani 1 1 d . . . . .
S3 S -0.0089(3) 0.22778(11) 0.27996(10) 0.0425(10) Uani 1 1 d . . . . .
S4 S -0.0082(3) 0.30680(12) 0.28767(11) 0.0454(10) Uani 1 1 d . . . . .
S5 S -0.1226(3) 0.35428(12) 0.15846(11) 0.0438(10) Uani 1 1 d . . . . .
S6 S -0.2512(3) 0.31091(11) 0.02142(10) 0.0386(9) Uani 1 1 d . . . . .
C1 C -0.3014(10) 0.2600(3) -0.0535(4) 0.037(3) Uani 1 1 d D U . . .
H1 H -0.322649 0.252583 -0.076252 0.044 Uiso 1 1 calc R U . . .
C2 C -0.2796(10) 0.2309(3) -0.0308(3) 0.038(3) Uani 1 1 d D U . . .
C3 C -0.2867(10) 0.1961(3) -0.0412(4) 0.041(3) Uani 1 1 d D U . . .
H3 H -0.305266 0.189658 -0.064484 0.049 Uiso 1 1 calc R U . . .
C4 C -0.2648(10) 0.1717(4) -0.0155(3) 0.041(3) Uani 1 1 d D U . . .
H4 H -0.267263 0.147187 -0.018547 0.049 Uiso 1 1 calc R U . . .
C5 C -0.2393(10) 0.1883(4) 0.0150(3) 0.042(3) Uani 1 1 d D U . . .
C6 C -0.2081(11) 0.1737(4) 0.0483(3) 0.043(3) Uani 1 1 d D U . . .
C7 C -0.1853(11) 0.1646(4) 0.0777(3) 0.045(3) Uani 1 1 d D U . . .
C8 C -0.1558(12) 0.1546(4) 0.1112(4) 0.051(3) Uani 1 1 d D U . . .
C9 C -0.1439(14) 0.1215(4) 0.1249(4) 0.058(3) Uani 1 1 d D U . . .
C10 C -0.1906(18) 0.0887(6) 0.1039(6) 0.082(4) Uani 1 1 d . U . . .
H10A H -0.209457 0.070362 0.120093 0.099 Uiso 1 1 calc R U . . .
H10B H -0.246933 0.095899 0.088970 0.099 Uiso 1 1 calc R U . . .
C11 C -0.120(2) 0.0774(7) 0.0844(7) 0.095(5) Uani 1 1 d . U . . .
H11A H -0.071534 0.064791 0.099130 0.114 Uiso 1 1 calc R U . . .
H11B H -0.089725 0.097317 0.073333 0.114 Uiso 1 1 calc R U . . .
C12 C -0.171(2) 0.0508(8) 0.0539(7) 0.103(5) Uani 1 1 d . U . . .
H12A H -0.120546 0.037365 0.043393 0.124 Uiso 1 1 calc R U . . .
H12B H -0.211816 0.033972 0.065485 0.124 Uiso 1 1 calc R U . . .
C13 C -0.228(2) 0.0681(8) 0.0263(7) 0.107(7) Uani 1 1 d . U . . .
H13A H -0.254807 0.050723 0.009816 0.161 Uiso 1 1 calc R U . . .
H13B H -0.279678 0.080898 0.036315 0.161 Uiso 1 1 calc R U . . .
H13C H -0.188222 0.084298 0.014178 0.161 Uiso 1 1 calc R U . . .
C14 C 0.0637(11) 0.2449(4) 0.3498(4) 0.049(3) Uani 1 1 d D U . . .
H14 H 0.083520 0.233653 0.370949 0.058 Uiso 1 1 calc R U . . .
C15 C 0.0455(11) 0.2203(4) 0.3218(4) 0.046(3) Uani 1 1 d D U . . .
C16 C 0.0711(11) 0.1852(4) 0.3240(4) 0.044(3) Uani 1 1 d D U . . .
H16 H 0.100718 0.175359 0.344589 0.053 Uiso 1 1 calc R U . . .
C17 C 0.0503(10) 0.1658(4) 0.2943(3) 0.044(3) Uani 1 1 d D U . . .
H17 H 0.066829 0.142061 0.291741 0.052 Uiso 1 1 calc R U . . .
C18 C 0.0029(10) 0.1852(4) 0.2691(3) 0.042(3) Uani 1 1 d D U . . .
C19 C -0.0285(10) 0.1732(4) 0.2349(3) 0.039(3) Uani 1 1 d D U . . .
C20 C -0.0553(11) 0.1645(4) 0.2058(3) 0.043(3) Uani 1 1 d D U . . .
C21 C -0.0900(11) 0.1534(4) 0.1733(3) 0.045(3) Uani 1 1 d D U . . .
C22 C -0.1064(13) 0.1207(4) 0.1594(4) 0.053(3) Uani 1 1 d D U . . .
C23 C -0.0858(14) 0.0889(5) 0.1822(5) 0.059(4) Uani 1 1 d . U . . .
H23A H -0.026351 0.092522 0.196816 0.071 Uiso 1 1 calc R U . . .
H23B H -0.077208 0.068273 0.167306 0.071 Uiso 1 1 calc R U . . .
C24 C -0.1710(15) 0.0821(5) 0.2064(6) 0.069(4) Uani 1 1 d . U . . .
H24A H -0.171780 0.100283 0.224576 0.083 Uiso 1 1 calc R U . . .
H24B H -0.232236 0.082771 0.192407 0.083 Uiso 1 1 calc R U . . .
C25 C -0.1574(17) 0.0474(6) 0.2229(7) 0.083(5) Uani 1 1 d . U . . .
H25A H -0.089800 0.045439 0.231296 0.099 Uiso 1 1 calc R U . . .
H25B H -0.195020 0.046866 0.243679 0.099 Uiso 1 1 calc R U . . .
C26 C -0.179(2) 0.0195(7) 0.2043(9) 0.111(8) Uani 1 1 d . U . . .
H26A H -0.166753 -0.001279 0.218468 0.166 Uiso 1 1 calc R U . . .
H26B H -0.246799 0.020302 0.196432 0.166 Uiso 1 1 calc R U . . .
H26C H -0.141050 0.018868 0.183987 0.166 Uiso 1 1 calc R U . . .
C27 C 0.0600(11) 0.2794(4) 0.3536(4) 0.044(3) Uani 1 1 d D U . . .
H27 H 0.075426 0.286744 0.376844 0.053 Uiso 1 1 calc R U . . .
C28 C 0.0377(10) 0.3080(3) 0.3302(3) 0.041(3) Uani 1 1 d D U . . .
C29 C 0.0527(10) 0.3425(3) 0.3402(4) 0.041(3) Uani 1 1 d D U . . .
H29 H 0.076511 0.349023 0.362945 0.050 Uiso 1 1 calc R U . . .
C30 C 0.0298(11) 0.3665(4) 0.3142(3) 0.044(3) Uani 1 1 d D U . . .
H30 H 0.038316 0.390881 0.316660 0.053 Uiso 1 1 calc R U . . .
C31 C -0.0063(10) 0.3507(4) 0.2845(3) 0.039(3) Uani 1 1 d D U . . .
C32 C -0.0376(10) 0.3671(4) 0.2521(3) 0.041(3) Uani 1 1 d D U . . .
C33 C -0.0724(11) 0.3750(4) 0.2236(3) 0.042(3) Uani 1 1 d D U . . .
C34 C -0.1111(11) 0.3851(4) 0.1912(3) 0.043(3) Uani 1 1 d D U . . .
C35 C -0.1494(13) 0.4168(4) 0.1807(4) 0.054(3) Uani 1 1 d D U . . .
C36 C -0.1513(15) 0.4482(5) 0.2056(5) 0.065(4) Uani 1 1 d . U . . .
H36A H -0.209516 0.461966 0.199904 0.078 Uiso 1 1 calc R U . . .
H36B H -0.153451 0.439736 0.229791 0.078 Uiso 1 1 calc R U . . .
C37 C -0.0667(18) 0.4711(6) 0.2032(6) 0.079(4) Uani 1 1 d . U . . .
H37A H -0.060824 0.477262 0.178448 0.095 Uiso 1 1 calc R U . . .
H37B H -0.009243 0.457834 0.211137 0.095 Uiso 1 1 calc R U . . .
C38 C -0.070(2) 0.5052(7) 0.2248(7) 0.094(5) Uani 1 1 d . U . . .
H38A H -0.078017 0.499353 0.249447 0.113 Uiso 1 1 calc R U . . .
H38B H -0.008523 0.517619 0.223805 0.113 Uiso 1 1 calc R U . . .
C39 C -0.137(2) 0.5253(8) 0.2136(8) 0.113(8) Uani 1 1 d . U . . .
H39A H -0.136680 0.546406 0.227811 0.170 Uiso 1 1 calc R U . . .
H39B H -0.128482 0.531548 0.189322 0.170 Uiso 1 1 calc R U . . .
H39C H -0.197949 0.513289 0.214954 0.170 Uiso 1 1 calc R U . . .
C40 C -0.2994(10) 0.2948(4) -0.0509(3) 0.037(3) Uani 1 1 d D U . . .
H40 H -0.313325 0.306100 -0.072594 0.045 Uiso 1 1 calc R U . . .
C41 C -0.2808(10) 0.3187(3) -0.0224(3) 0.039(3) Uani 1 1 d D U . . .
C42 C -0.2871(11) 0.3547(3) -0.0270(4) 0.042(3) Uani 1 1 d D U . . .
H42 H -0.302787 0.364799 -0.049153 0.050 Uiso 1 1 calc R U . . .
C43 C -0.2691(11) 0.3747(4) 0.0026(3) 0.046(3) Uani 1 1 d D U . . .
H43 H -0.270691 0.399365 0.003170 0.055 Uiso 1 1 calc R U . . .
C44 C -0.2489(10) 0.3540(4) 0.0307(3) 0.041(3) Uani 1 1 d D U . . .
C45 C -0.2245(11) 0.3645(4) 0.0661(3) 0.043(3) Uani 1 1 d D U . . .
C46 C -0.2034(11) 0.3745(4) 0.0956(3) 0.043(3) Uani 1 1 d D U . . .
C47 C -0.1772(12) 0.3841(4) 0.1295(3) 0.048(3) Uani 1 1 d D U . . .
C48 C -0.1864(13) 0.4156(4) 0.1461(4) 0.055(3) Uani 1 1 d D U . . .
C49 C -0.2445(14) 0.4457(5) 0.1279(5) 0.063(4) Uani 1 1 d . U . . .
H49A H -0.211779 0.468039 0.133326 0.076 Uiso 1 1 calc R U . . .
H49B H -0.246384 0.442331 0.102403 0.076 Uiso 1 1 calc R U . . .
C50 C -0.3476(15) 0.4481(6) 0.1393(6) 0.070(4) Uani 1 1 d . U . . .
H50A H -0.381438 0.426090 0.133433 0.084 Uiso 1 1 calc R U . . .
H50B H -0.346445 0.451326 0.164828 0.084 Uiso 1 1 calc R U . . .
C51 C -0.3997(16) 0.4783(6) 0.1211(6) 0.075(4) Uani 1 1 d . U . . .
H51A H -0.403946 0.474484 0.095628 0.090 Uiso 1 1 calc R U . . .
H51B H -0.364395 0.500163 0.126044 0.090 Uiso 1 1 calc R U . . .
C52 C -0.5037(17) 0.4813(6) 0.1346(7) 0.088(6) Uani 1 1 d . U . . .
H52A H -0.537254 0.500765 0.122940 0.132 Uiso 1 1 calc R U . . .
H52B H -0.538515 0.459698 0.129485 0.132 Uiso 1 1 calc R U . . .
H52C H -0.499061 0.485314 0.159826 0.132 Uiso 1 1 calc R U . . .
S7 S 0.0175(3) 0.19787(12) 0.01530(11) 0.0457(10) Uani 1 1 d . . . . .
S8 S 0.1453(3) 0.19105(12) 0.15831(11) 0.0452(10) Uani 1 1 d . . . . .
S9 S 0.2413(3) 0.27119(12) 0.27080(11) 0.0433(10) Uani 1 1 d . . . . .
S10 S 0.2163(3) 0.34581(12) 0.24236(12) 0.0478(10) Uani 1 1 d . . . . .
S11 S 0.0763(3) 0.35282(12) 0.09902(12) 0.0478(10) Uani 1 1 d . . . . .
S12 S -0.0129(3) 0.27306(11) -0.01180(11) 0.0426(10) Uani 1 1 d . . . . .
C53 C -0.0471(11) 0.1944(4) -0.0561(4) 0.047(3) Uani 1 1 d D U . . .
H53 H -0.060849 0.177584 -0.073816 0.056 Uiso 1 1 calc R U . . .
C54 C -0.0212(10) 0.1790(4) -0.0231(4) 0.043(3) Uani 1 1 d D U . . .
C55 C -0.0238(11) 0.1433(4) -0.0198(4) 0.046(3) Uani 1 1 d D U . . .
H55 H -0.043041 0.128426 -0.038679 0.055 Uiso 1 1 calc R U . . .
C56 C 0.0034(11) 0.1309(4) 0.0127(4) 0.047(3) Uani 1 1 d D U . . .
H56 H 0.005219 0.106884 0.018602 0.057 Uiso 1 1 calc R U . . .
C57 C 0.0282(11) 0.1576(4) 0.0360(3) 0.046(3) Uani 1 1 d D U . . .
C58 C 0.0611(11) 0.1558(4) 0.0709(3) 0.045(3) Uani 1 1 d D U . . .
C59 C 0.0899(11) 0.1538(4) 0.1016(4) 0.049(3) Uani 1 1 d D U . . .
C60 C 0.1225(11) 0.1526(4) 0.1366(4) 0.051(3) Uani 1 1 d D U . . .
C61 C 0.1411(12) 0.1231(4) 0.1573(4) 0.054(3) Uani 1 1 d D U . . .
C62 C 0.1290(14) 0.0870(5) 0.1438(6) 0.066(4) Uani 1 1 d . U . . .
H62A H 0.101089 0.072476 0.161670 0.079 Uiso 1 1 calc R U . . .
H62B H 0.083881 0.087294 0.122959 0.079 Uiso 1 1 calc R U . . .
C63 C 0.2187(16) 0.0712(5) 0.1345(6) 0.074(4) Uani 1 1 d . U . . .
H63A H 0.265020 0.072820 0.154847 0.088 Uiso 1 1 calc R U . . .
H63B H 0.243940 0.085085 0.115490 0.088 Uiso 1 1 calc R U . . .
C64 C 0.2118(17) 0.0333(6) 0.1228(6) 0.078(5) Uani 1 1 d . U . . .
H64A H 0.167748 0.031978 0.101786 0.093 Uiso 1 1 calc R U . . .
H64B H 0.275012 0.025814 0.116104 0.093 Uiso 1 1 calc R U . . .
C65 C 0.181(2) 0.0096(7) 0.1475(8) 0.113(8) Uani 1 1 d . U . . .
H65A H 0.179006 -0.013875 0.137488 0.170 Uiso 1 1 calc R U . . .
H65B H 0.224940 0.009908 0.168262 0.170 Uiso 1 1 calc R U . . .
H65C H 0.117359 0.016089 0.153902 0.170 Uiso 1 1 calc R U . . .
C66 C 0.2880(11) 0.3159(4) 0.3265(4) 0.046(3) Uani 1 1 d D U . . .
H66 H 0.309926 0.315955 0.350332 0.055 Uiso 1 1 calc R U . . .
C67 C 0.2793(11) 0.2813(3) 0.3136(4) 0.047(3) Uani 1 1 d D U . . .
C68 C 0.3021(11) 0.2509(4) 0.3311(4) 0.050(3) Uani 1 1 d D U . . .
H68 H 0.327502 0.250833 0.354597 0.060 Uiso 1 1 calc R U . . .
C69 C 0.2861(11) 0.2207(4) 0.3127(4) 0.050(3) Uani 1 1 d D U . . .
H69 H 0.296362 0.198097 0.322098 0.060 Uiso 1 1 calc R U . . .
C70 C 0.2526(10) 0.2276(4) 0.2784(3) 0.045(3) Uani 1 1 d D U . . .
C71 C 0.2291(10) 0.2038(4) 0.2522(4) 0.046(3) Uani 1 1 d D U . . .
C72 C 0.2078(11) 0.1871(4) 0.2257(4) 0.050(3) Uani 1 1 d D U . . .
C73 C 0.1779(11) 0.1688(4) 0.1957(4) 0.053(3) Uani 1 1 d D U . . .
C74 C 0.1695(12) 0.1328(4) 0.1919(4) 0.055(3) Uani 1 1 d D U . . .
C75 C 0.1903(13) 0.1079(5) 0.2212(5) 0.063(4) Uani 1 1 d . U . . .
H75A H 0.162034 0.117108 0.242206 0.075 Uiso 1 1 calc R U . . .
H75B H 0.158634 0.085539 0.215230 0.075 Uiso 1 1 calc R U . . .
C76 C 0.2921(15) 0.1012(6) 0.2299(6) 0.075(4) Uani 1 1 d . U . . .
H76A H 0.321669 0.122301 0.240523 0.090 Uiso 1 1 calc R U . . .
H76B H 0.323472 0.096262 0.208184 0.090 Uiso 1 1 calc R U . . .
C77 C 0.3092(17) 0.0701(6) 0.2553(6) 0.081(5) Uani 1 1 d . U . . .
H77A H 0.377795 0.069243 0.262425 0.098 Uiso 1 1 calc R U . . .
H77B H 0.275411 0.075074 0.276489 0.098 Uiso 1 1 calc R U . . .
C78 C 0.281(2) 0.0373(6) 0.2432(7) 0.093(7) Uani 1 1 d . U . . .
H78A H 0.295877 0.020068 0.261560 0.139 Uiso 1 1 calc R U . . .
H78B H 0.213168 0.037327 0.236897 0.139 Uiso 1 1 calc R U . . .
H78C H 0.315952 0.031473 0.222778 0.139 Uiso 1 1 calc R U . . .
C79 C 0.2741(11) 0.3487(4) 0.3148(4) 0.048(3) Uani 1 1 d D U . . .
H79 H 0.288755 0.365404 0.332547 0.058 Uiso 1 1 calc R U . . .
C80 C 0.2432(11) 0.3647(4) 0.2826(4) 0.047(3) Uani 1 1 d D U . . .
C81 C 0.2302(11) 0.4000(4) 0.2798(4) 0.047(3) Uani 1 1 d D U . . .
H81 H 0.242227 0.415227 0.298983 0.056 Uiso 1 1 calc R U . . .
C82 C 0.1987(11) 0.4120(4) 0.2475(3) 0.048(3) Uani 1 1 d D U . . .
H82 H 0.187447 0.435853 0.242123 0.058 Uiso 1 1 calc R U . . .
C83 C 0.1851(11) 0.3850(4) 0.2233(3) 0.046(3) Uani 1 1 d D U . . .
C84 C 0.1533(11) 0.3868(4) 0.1885(3) 0.045(3) Uani 1 1 d D U . . .
C85 C 0.1234(11) 0.3892(4) 0.1581(3) 0.046(3) Uani 1 1 d D U . . .
C86 C 0.0909(11) 0.3906(4) 0.1232(3) 0.047(3) Uani 1 1 d D U . . .
C87 C 0.0668(11) 0.4204(4) 0.1039(4) 0.046(3) Uani 1 1 d D U . . .
C88 C 0.0825(12) 0.4560(5) 0.1188(5) 0.051(3) Uani 1 1 d . U . . .
H88A H 0.074419 0.455271 0.144135 0.061 Uiso 1 1 calc R U . . .
H88B H 0.034278 0.471999 0.108046 0.061 Uiso 1 1 calc R U . . .
C89 C 0.1822(14) 0.4699(5) 0.1126(5) 0.062(4) Uani 1 1 d . U . . .
H89A H 0.228820 0.450903 0.116731 0.075 Uiso 1 1 calc R U . . .
H89B H 0.183618 0.477125 0.087991 0.075 Uiso 1 1 calc R U . . .
C90 C 0.2113(15) 0.5000(6) 0.1355(6) 0.069(4) Uani 1 1 d . U . . .
H90A H 0.267935 0.511000 0.126357 0.082 Uiso 1 1 calc R U . . .
H90B H 0.159610 0.517433 0.134064 0.082 Uiso 1 1 calc R U . . .
C91 C 0.2330(19) 0.4909(7) 0.1720(7) 0.100(7) Uani 1 1 d . U . . .
H91A H 0.251346 0.511950 0.185178 0.150 Uiso 1 1 calc R U . . .
H91B H 0.176804 0.480635 0.181512 0.150 Uiso 1 1 calc R U . . .
H91C H 0.285305 0.474192 0.173792 0.150 Uiso 1 1 calc R U . . .
C92 C -0.0564(11) 0.2272(4) -0.0679(4) 0.048(3) Uani 1 1 d D U . . .
H92 H -0.076554 0.227306 -0.091920 0.058 Uiso 1 1 calc R U . . .
C93 C -0.0451(11) 0.2619(3) -0.0552(4) 0.044(3) Uani 1 1 d D U . . .
C94 C -0.0665(11) 0.2920(4) -0.0734(4) 0.048(3) Uani 1 1 d D U . . .
H94 H -0.086815 0.291789 -0.097415 0.058 Uiso 1 1 calc R U . . .
C95 C -0.0566(10) 0.3224(4) -0.0548(4) 0.047(3) Uani 1 1 d D U . . .
H95 H -0.068513 0.344749 -0.064557 0.056 Uiso 1 1 calc R U . . .
C96 C -0.0272(10) 0.3167(4) -0.0199(3) 0.046(3) Uani 1 1 d D U . . .
C97 C -0.0116(10) 0.3399(4) 0.0073(4) 0.048(3) Uani 1 1 d D U . . .
C98 C 0.0088(11) 0.3585(4) 0.0324(4) 0.050(3) Uani 1 1 d D U . . .
C99 C 0.0348(11) 0.3764(4) 0.0629(4) 0.045(3) Uani 1 1 d D U . . .
C100 C 0.0361(11) 0.4122(4) 0.0692(4) 0.046(3) Uani 1 1 d D U . . .
C101 C -0.0009(12) 0.4381(5) 0.0415(4) 0.051(4) Uani 1 1 d . U . . .
H10C H 0.042613 0.458254 0.041420 0.061 Uiso 1 1 calc R U . . .
H10D H -0.001465 0.426908 0.018297 0.061 Uiso 1 1 calc R U . . .
C102 C -0.1004(14) 0.4508(6) 0.0476(5) 0.070(6) Uani 1 1 d . . . . .
H10E H -0.100134 0.462219 0.070659 0.084 Uiso 1 1 calc R U . . .
H10F H -0.144262 0.430759 0.047624 0.084 Uiso 1 1 calc R U . . .
C103 C -0.1357(16) 0.4767(5) 0.0192(5) 0.068(6) Uani 1 1 d . . . . .
H10G H -0.143473 0.465011 -0.003662 0.082 Uiso 1 1 calc R U . . .
H10H H -0.090073 0.496074 0.017633 0.082 Uiso 1 1 calc R U . . .
C104 C -0.2364(15) 0.4910(6) 0.0306(6) 0.075(6) Uani 1 1 d . . . . .
H10I H -0.262224 0.507751 0.013296 0.112 Uiso 1 1 calc R U . . .
H10J H -0.280686 0.471556 0.032168 0.112 Uiso 1 1 calc R U . . .
H10K H -0.227565 0.502457 0.053352 0.112 Uiso 1 1 calc R U . . .
S13 S 0.5323(3) 0.19231(12) 0.30154(10) 0.0416(10) Uani 1 1 d . . . . .
S14 S 0.6889(3) 0.19285(12) 0.44240(10) 0.0412(9) Uani 1 1 d . . . . .
S15 S 0.7841(3) 0.27617(12) 0.55116(10) 0.0439(10) Uani 1 1 d . . . . .
S16 S 0.7606(3) 0.34995(12) 0.52066(10) 0.0437(10) Uani 1 1 d . . . . .
S17 S 0.5983(3) 0.35107(13) 0.38199(11) 0.0491(11) Uani 1 1 d . . . . .
S18 S 0.4952(3) 0.26540(11) 0.27358(10) 0.0407(9) Uani 1 1 d . . . . .
C105 C 0.4666(10) 0.1865(4) 0.2298(4) 0.044(3) Uani 1 1 d D U . . .
H105 H 0.448851 0.169565 0.212612 0.053 Uiso 1 1 calc R U . . .
C106 C 0.5019(10) 0.1715(4) 0.2627(3) 0.042(3) Uani 1 1 d D U . . .
C107 C 0.5170(10) 0.1360(4) 0.2660(3) 0.040(3) Uani 1 1 d D U . . .
H107 H 0.506154 0.120144 0.247303 0.048 Uiso 1 1 calc R U . . .
C108 C 0.5493(11) 0.1259(4) 0.2991(3) 0.045(3) Uani 1 1 d D U . . .
H108 H 0.559629 0.102308 0.305568 0.054 Uiso 1 1 calc R U . . .
C109 C 0.5654(10) 0.1536(4) 0.3219(3) 0.042(3) Uani 1 1 d D U . . .
C110 C 0.5986(10) 0.1535(4) 0.3563(3) 0.038(3) Uani 1 1 d D U . . .
C111 C 0.6337(10) 0.1538(4) 0.3862(3) 0.037(3) Uani 1 1 d D U . . .
C112 C 0.6654(10) 0.1532(4) 0.4213(3) 0.039(3) Uani 1 1 d D U . . .
C113 C 0.6793(11) 0.1254(4) 0.4437(3) 0.040(3) Uani 1 1 d D U . . .
C114 C 0.6583(11) 0.0894(4) 0.4314(4) 0.044(3) Uani 1 1 d . U . . .
H11C H 0.690760 0.072749 0.447761 0.053 Uiso 1 1 calc R U . . .
H11D H 0.683962 0.086188 0.408359 0.053 Uiso 1 1 calc R U . . .
C115 C 0.5500(12) 0.0813(4) 0.4285(4) 0.047(3) Uani 1 1 d . U . . .
H11E H 0.525485 0.082925 0.451966 0.056 Uiso 1 1 calc R U . . .
H11F H 0.517075 0.099222 0.413699 0.056 Uiso 1 1 calc R U . . .
C116 C 0.5262(13) 0.0457(5) 0.4134(5) 0.051(4) Uani 1 1 d . U . . .
H11G H 0.456633 0.042318 0.412414 0.061 Uiso 1 1 calc R U . . .
H11H H 0.555474 0.027677 0.429056 0.061 Uiso 1 1 calc R U . . .
C117 C 0.5607(13) 0.0408(5) 0.3772(5) 0.053(4) Uani 1 1 d . U . . .
H11I H 0.543580 0.017429 0.368672 0.080 Uiso 1 1 calc R U . . .
H11J H 0.530848 0.058168 0.361395 0.080 Uiso 1 1 calc R U . . .
H11K H 0.629723 0.043521 0.378042 0.080 Uiso 1 1 calc R U . . .
C118 C 0.8438(11) 0.3230(3) 0.6047(4) 0.045(3) Uani 1 1 d D U . . .
H118 H 0.866782 0.323257 0.628476 0.054 Uiso 1 1 calc R U . . .
C119 C 0.8187(11) 0.2882(3) 0.5929(4) 0.042(3) Uani 1 1 d D U . . .
C120 C 0.8192(12) 0.2598(4) 0.6149(4) 0.048(3) Uani 1 1 d D U . . .
H120 H 0.831683 0.261343 0.639437 0.057 Uiso 1 1 calc R U . . .
C121 C 0.7996(11) 0.2290(4) 0.5977(3) 0.048(3) Uani 1 1 d D U . . .
H121 H 0.800964 0.206933 0.608813 0.057 Uiso 1 1 calc R U . . .
C122 C 0.7777(11) 0.2336(4) 0.5621(3) 0.045(3) Uani 1 1 d D U . . .
C123 C 0.7557(11) 0.2094(4) 0.5363(3) 0.042(3) Uani 1 1 d D U . . .
C124 C 0.7383(10) 0.1903(4) 0.5113(3) 0.038(3) Uani 1 1 d D U . . .
C125 C 0.7136(10) 0.1711(3) 0.4811(3) 0.037(3) Uani 1 1 d D U . . .
C126 C 0.7071(10) 0.1355(3) 0.4781(4) 0.038(3) Uani 1 1 d D U . . .
C127 C 0.7232(11) 0.1111(4) 0.5084(4) 0.040(3) Uani 1 1 d . U . . .
H12C H 0.671300 0.093742 0.507604 0.048 Uiso 1 1 calc R U . . .
H12D H 0.720680 0.124386 0.530275 0.048 Uiso 1 1 calc R U . . .
C128 C 0.8183(12) 0.0919(5) 0.5086(4) 0.046(3) Uani 1 1 d . U . . .
H12E H 0.870523 0.109096 0.508553 0.055 Uiso 1 1 calc R U . . .
H12F H 0.820074 0.077576 0.487351 0.055 Uiso 1 1 calc R U . . .
C129 C 0.8327(13) 0.0685(5) 0.5410(4) 0.053(4) Uani 1 1 d . U . . .
H12G H 0.826910 0.082655 0.562249 0.064 Uiso 1 1 calc R U . . .
H12H H 0.782631 0.050461 0.540336 0.064 Uiso 1 1 calc R U . . .
C130 C 0.9290(15) 0.0513(6) 0.5425(5) 0.070(5) Uani 1 1 d . U . . .
H13D H 0.936641 0.036552 0.563236 0.105 Uiso 1 1 calc R U . . .
H13E H 0.934364 0.037003 0.521644 0.105 Uiso 1 1 calc R U . . .
H13F H 0.978586 0.069155 0.543528 0.105 Uiso 1 1 calc R U . . .
C131 C 0.8429(11) 0.3544(4) 0.5907(4) 0.045(3) Uani 1 1 d D U . . .
H131 H 0.867332 0.371475 0.606773 0.054 Uiso 1 1 calc R U . . .
C132 C 0.8139(11) 0.3695(4) 0.5571(4) 0.046(3) Uani 1 1 d D U . . .
C133 C 0.8194(12) 0.4049(4) 0.5509(4) 0.055(3) Uani 1 1 d D U . . .
H133 H 0.845891 0.420501 0.567969 0.066 Uiso 1 1 calc R U . . .
C134 C 0.7845(13) 0.4164(4) 0.5187(4) 0.059(3) Uani 1 1 d D U . . .
H134 H 0.787002 0.439810 0.511000 0.070 Uiso 1 1 calc R U . . .
C135 C 0.7451(12) 0.3890(4) 0.4987(3) 0.052(3) Uani 1 1 d D U . . .
C136 C 0.7039(11) 0.3894(5) 0.4652(3) 0.047(3) Uani 1 1 d D U . . .
C137 C 0.6656(11) 0.3909(5) 0.4358(3) 0.046(3) Uani 1 1 d D U . . .
C138 C 0.6204(12) 0.3909(4) 0.4024(3) 0.049(3) Uani 1 1 d D U . . .
C139 C 0.5946(13) 0.4187(4) 0.3812(4) 0.057(3) Uani 1 1 d D U . . .
C140 C 0.6079(14) 0.4566(4) 0.3921(6) 0.073(4) Uani 1 1 d D U . . .
H14A H 0.662877 0.457676 0.409413 0.087 Uiso 1 1 calc R U . . .
H14B H 0.625215 0.469841 0.371454 0.087 Uiso 1 1 calc R U . . .
C141 C 0.5327(15) 0.4737(6) 0.4061(6) 0.087(4) Uani 1 1 d D U . . .
H14C H 0.475205 0.469363 0.390619 0.104 Uiso 1 1 calc R U . . .
H14D H 0.545829 0.498924 0.405390 0.104 Uiso 1 1 calc R U . . .
C142 C 0.5087(16) 0.4642(7) 0.4443(6) 0.092(5) Uani 1 1 d D U . . .
H14E H 0.486678 0.439819 0.444755 0.111 Uiso 1 1 calc R U . . .
H14F H 0.567343 0.465934 0.459770 0.111 Uiso 1 1 calc R U . . .
C143 C 0.4314(16) 0.4880(7) 0.4590(7) 0.097(7) Uani 1 1 d D U . . .
H14G H 0.420002 0.480703 0.482718 0.146 Uiso 1 1 calc R U . . .
H14H H 0.453217 0.512174 0.459237 0.146 Uiso 1 1 calc R U . . .
H14I H 0.372460 0.486030 0.444204 0.146 Uiso 1 1 calc R U . . .
C144 C 0.4539(10) 0.2189(4) 0.2185(4) 0.043(3) Uani 1 1 d D U . . .
H144 H 0.433528 0.218685 0.194520 0.051 Uiso 1 1 calc R U . . .
C145 C 0.4609(11) 0.2544(4) 0.2310(4) 0.045(3) Uani 1 1 d D U . . .
C146 C 0.4367(11) 0.2835(4) 0.2109(4) 0.047(3) Uani 1 1 d D U . . .
H146 H 0.412647 0.282700 0.187335 0.056 Uiso 1 1 calc R U . . .
C147 C 0.4524(11) 0.3136(4) 0.2299(3) 0.049(3) Uani 1 1 d D U . . .
H147 H 0.445091 0.335947 0.219657 0.058 Uiso 1 1 calc R U . . .
C148 C 0.4797(10) 0.3090(4) 0.2651(3) 0.045(3) Uani 1 1 d D U . . .
C149 C 0.5024(11) 0.3332(4) 0.2908(4) 0.047(3) Uani 1 1 d D U . . .
C150 C 0.5244(11) 0.3515(4) 0.3160(3) 0.046(3) Uani 1 1 d D U . . .
C151 C 0.5501(12) 0.3721(4) 0.3449(4) 0.051(3) Uani 1 1 d D U . . .
C152 C 0.5555(14) 0.4077(4) 0.3484(4) 0.061(3) Uani 1 1 d D U . . .
C153 C 0.5096(19) 0.4321(6) 0.3212(5) 0.088(4) Uani 1 1 d D U . . .
H15A H 0.441457 0.425956 0.318549 0.106 Uiso 1 1 calc R U . . .
H15B H 0.513286 0.455790 0.331264 0.106 Uiso 1 1 calc R U . . .
C154 C 0.541(2) 0.4346(7) 0.2879(6) 0.113(5) Uani 1 1 d D U . . .
H15C H 0.546946 0.411238 0.277618 0.135 Uiso 1 1 calc R U . . .
H15D H 0.602870 0.446454 0.288394 0.135 Uiso 1 1 calc R U . . .
C155 C 0.463(2) 0.4566(8) 0.2661(7) 0.127(6) Uani 1 1 d D U . . .
H15E H 0.399673 0.445115 0.264713 0.153 Uiso 1 1 calc R U . . .
H15F H 0.456880 0.480563 0.275100 0.153 Uiso 1 1 calc R U . . .
C156 C 0.511(3) 0.4553(9) 0.2310(7) 0.152(10) Uani 1 1 d D U . . .
H15G H 0.471943 0.468050 0.213232 0.227 Uiso 1 1 calc R U . . .
H15H H 0.573798 0.466077 0.233957 0.227 Uiso 1 1 calc R U . . .
H15I H 0.517350 0.431100 0.223708 0.227 Uiso 1 1 calc R U . . .
S19 S 0.7392(3) 0.22878(12) 0.24593(10) 0.0440(10) Uani 1 1 d . . . . .
S20 S 0.8694(3) 0.18424(11) 0.37455(10) 0.0418(10) Uani 1 1 d . . . . .
S21 S 1.0014(3) 0.23025(11) 0.50910(10) 0.0405(9) Uani 1 1 d . . . . .
S22 S 1.0068(3) 0.30990(12) 0.51433(10) 0.0420(10) Uani 1 1 d . . . . .
S23 S 0.8609(3) 0.35465(12) 0.38752(11) 0.0463(10) Uani 1 1 d . . . . .
S24 S 0.7354(3) 0.30871(12) 0.25216(11) 0.0462(10) Uani 1 1 d . . . . .
C157 C 0.6698(11) 0.2548(4) 0.1805(4) 0.045(3) Uani 1 1 d D U . . .
H157 H 0.651273 0.247534 0.157435 0.054 Uiso 1 1 calc R U . . .
C158 C 0.6934(10) 0.2260(4) 0.2024(4) 0.044(3) Uani 1 1 d D U . . .
C159 C 0.6813(11) 0.1911(4) 0.1945(4) 0.045(3) Uani 1 1 d D U . . .
H159 H 0.658564 0.183545 0.171935 0.055 Uiso 1 1 calc R U . . .
C160 C 0.7044(10) 0.1677(4) 0.2212(3) 0.041(3) Uani 1 1 d D U . . .
H160 H 0.697378 0.143168 0.219275 0.050 Uiso 1 1 calc R U . . .
C161 C 0.7382(9) 0.1844(4) 0.2503(3) 0.039(3) Uani 1 1 d D U . . .
C162 C 0.7727(9) 0.1697(4) 0.2830(3) 0.039(3) Uani 1 1 d D U . . .
C163 C 0.8026(9) 0.1615(4) 0.3125(3) 0.036(3) Uani 1 1 d D U . . .
C164 C 0.8360(9) 0.1520(4) 0.3461(3) 0.039(3) Uani 1 1 d D U . . .
C165 C 0.8472(10) 0.1183(4) 0.3588(4) 0.039(3) Uani 1 1 d D U . . .
C166 C 0.8165(12) 0.0871(5) 0.3389(5) 0.052(3) Uani 1 1 d . U . . .
H16A H 0.775027 0.094423 0.318478 0.063 Uiso 1 1 calc R U . . .
H16B H 0.777988 0.072440 0.353708 0.063 Uiso 1 1 calc R U . . .
C167 C 0.8957(15) 0.0654(6) 0.3264(6) 0.075(4) Uani 1 1 d . U . . .
H16C H 0.918658 0.050680 0.346314 0.090 Uiso 1 1 calc R U . . .
H16D H 0.866525 0.049438 0.308571 0.090 Uiso 1 1 calc R U . . .
C168 C 0.9750(15) 0.0790(6) 0.3127(6) 0.073(4) Uani 1 1 d . U . . .
H16E H 1.007717 0.093185 0.331293 0.088 Uiso 1 1 calc R U . . .
H16F H 0.952183 0.095410 0.294171 0.088 Uiso 1 1 calc R U . . .
C169 C 1.0493(13) 0.0571(6) 0.2977(6) 0.071(5) Uani 1 1 d . U . . .
H16G H 1.099247 0.072111 0.289458 0.106 Uiso 1 1 calc R U . . .
H16H H 1.076774 0.041320 0.315601 0.106 Uiso 1 1 calc R U . . .
H16I H 1.020767 0.043563 0.278163 0.106 Uiso 1 1 calc R U . . .
C170 C 1.0558(11) 0.2494(4) 0.5791(4) 0.043(3) Uani 1 1 d D U . . .
H170 H 1.070323 0.239082 0.601249 0.051 Uiso 1 1 calc R U . . .
C171 C 1.0323(11) 0.2237(3) 0.5534(3) 0.041(3) Uani 1 1 d D U . . .
C172 C 1.0324(11) 0.1883(3) 0.5604(4) 0.043(3) Uani 1 1 d D U . . .
H172 H 1.049481 0.179130 0.582841 0.051 Uiso 1 1 calc R U . . .
C173 C 1.0056(11) 0.1674(4) 0.5320(3) 0.043(3) Uani 1 1 d D U . . .
H173 H 1.000488 0.142832 0.533094 0.051 Uiso 1 1 calc R U . . .
C174 C 0.9878(11) 0.1864(4) 0.5028(3) 0.041(3) Uani 1 1 d D U . . .
C175 C 0.9600(10) 0.1735(4) 0.4686(3) 0.040(3) Uani 1 1 d D U . . .
C176 C 0.9334(10) 0.1643(4) 0.4391(3) 0.039(3) Uani 1 1 d D U . . .
C177 C 0.9014(10) 0.1534(4) 0.4059(3) 0.039(3) Uani 1 1 d D U . . .
C178 C 0.8863(10) 0.1198(4) 0.3939(4) 0.040(3) Uani 1 1 d D U . . .
C179 C 0.9132(11) 0.0888(4) 0.4164(4) 0.044(3) Uani 1 1 d . U . . .
H17A H 0.894117 0.093087 0.440273 0.053 Uiso 1 1 calc R U . . .
H17B H 0.878051 0.068155 0.407151 0.053 Uiso 1 1 calc R U . . .
C180 C 1.0183(12) 0.0813(5) 0.4178(5) 0.054(3) Uani 1 1 d . U . . .
H18A H 1.053810 0.102582 0.424791 0.065 Uiso 1 1 calc R U . . .
H18B H 1.036328 0.074582 0.394283 0.065 Uiso 1 1 calc R U . . .
C181 C 1.0457(13) 0.0522(5) 0.4433(5) 0.063(4) Uani 1 1 d . U . . .
H18C H 1.029797 0.059411 0.466885 0.076 Uiso 1 1 calc R U . . .
H18D H 1.007484 0.031319 0.436866 0.076 Uiso 1 1 calc R U . . .
C182 C 1.1485(15) 0.0428(6) 0.4444(6) 0.081(6) Uani 1 1 d . U . . .
H18E H 1.161358 0.023995 0.461216 0.121 Uiso 1 1 calc R U . . .
H18F H 1.164618 0.034998 0.421247 0.121 Uiso 1 1 calc R U . . .
H18G H 1.186952 0.063118 0.451296 0.121 Uiso 1 1 calc R U . . .
C183 C 1.0632(11) 0.2840(4) 0.5809(4) 0.045(3) Uani 1 1 d D U . . .
H183 H 1.082611 0.291646 0.603708 0.053 Uiso 1 1 calc R U . . .
C184 C 1.0497(11) 0.3124(3) 0.5574(4) 0.044(3) Uani 1 1 d D U . . .
C185 C 1.0645(11) 0.3472(4) 0.5655(4) 0.046(3) Uani 1 1 d D U . . .
H185 H 1.087739 0.354306 0.588147 0.056 Uiso 1 1 calc R U . . .
C186 C 1.0441(11) 0.3712(4) 0.5392(3) 0.047(3) Uani 1 1 d D U . . .
H186 H 1.053533 0.395638 0.540997 0.057 Uiso 1 1 calc R U . . .
C187 C 1.0084(10) 0.3541(4) 0.5106(3) 0.043(3) Uani 1 1 d D U . . .
C188 C 0.9747(11) 0.3673(4) 0.4772(3) 0.046(3) Uani 1 1 d D U . . .
C189 C 0.9386(12) 0.3774(5) 0.4491(3) 0.050(3) Uani 1 1 d D U . . .
C190 C 0.8984(13) 0.3866(4) 0.4162(4) 0.057(3) Uani 1 1 d D U . . .
C191 C 0.8846(16) 0.4199(4) 0.4028(4) 0.073(4) Uani 1 1 d D U . . .
C192 C 0.8913(19) 0.4535(6) 0.4236(7) 0.104(5) Uani 1 1 d D U . . .
H19A H 0.854105 0.471860 0.410959 0.124 Uiso 1 1 calc R U . . .
H19B H 0.864151 0.449928 0.446400 0.124 Uiso 1 1 calc R U . . .
C193 C 0.985(2) 0.4639(8) 0.4288(8) 0.125(6) Uani 1 1 d D U . . .
H19C H 1.014644 0.466344 0.406399 0.150 Uiso 1 1 calc R U . . .
H19D H 1.021991 0.447136 0.443701 0.150 Uiso 1 1 calc R U . . .
C194 C 0.977(2) 0.5003(8) 0.4476(9) 0.140(7) Uani 1 1 d D U . . .
H19E H 0.944944 0.517553 0.431794 0.168 Uiso 1 1 calc R U . . .
H19F H 0.940865 0.498081 0.468683 0.168 Uiso 1 1 calc R U . . .
C195 C 1.081(2) 0.5111(10) 0.4574(9) 0.153(10) Uani 1 1 d D U . . .
H19G H 1.082481 0.533637 0.469277 0.229 Uiso 1 1 calc R U . . .
H19H H 1.111890 0.493567 0.472870 0.229 Uiso 1 1 calc R U . . .
H19I H 1.115943 0.512913 0.436220 0.229 Uiso 1 1 calc R U . . .
C196 C 0.6666(11) 0.2894(4) 0.1834(4) 0.046(3) Uani 1 1 d D U . . .
H196 H 0.645500 0.299946 0.161967 0.055 Uiso 1 1 calc R U . . .
C197 C 0.6861(12) 0.3146(4) 0.2098(4) 0.049(3) Uani 1 1 d D U . . .
C198 C 0.6631(12) 0.3495(4) 0.2054(4) 0.052(3) Uani 1 1 d D U . . .
H198 H 0.634313 0.358427 0.184241 0.063 Uiso 1 1 calc R U . . .
C199 C 0.6857(11) 0.3702(4) 0.2342(4) 0.050(3) Uani 1 1 d D U . . .
H199 H 0.675293 0.394628 0.234732 0.060 Uiso 1 1 calc R U . . .
C200 C 0.7241(11) 0.3517(4) 0.2616(3) 0.050(3) Uani 1 1 d D U . . .
C201 C 0.7570(11) 0.3638(5) 0.2955(3) 0.050(3) Uani 1 1 d D U . . .
C202 C 0.7869(11) 0.3740(4) 0.3244(3) 0.048(3) Uani 1 1 d D U . . .
C203 C 0.8261(12) 0.3855(4) 0.3566(4) 0.055(3) Uani 1 1 d D U . . .
C204 C 0.8412(14) 0.4194(4) 0.3683(4) 0.063(3) Uani 1 1 d D U . . .
C205 C 0.8236(14) 0.4499(5) 0.3436(5) 0.064(4) Uani 1 1 d D U . . .
H20A H 0.759714 0.447173 0.331774 0.076 Uiso 1 1 calc R U . . .
H20B H 0.822686 0.471420 0.357722 0.076 Uiso 1 1 calc R U . . .
C206 C 0.8881(13) 0.4547(5) 0.3182(5) 0.065(4) Uani 1 1 d D U . . .
H20C H 0.865793 0.473791 0.302514 0.078 Uiso 1 1 calc R U . . .
H20D H 0.890985 0.433233 0.304090 0.078 Uiso 1 1 calc R U . . .
C207 C 0.9906(13) 0.4635(6) 0.3344(5) 0.070(4) Uani 1 1 d D U . . .
H20E H 0.987544 0.484859 0.348726 0.084 Uiso 1 1 calc R U . . .
H20F H 1.013040 0.444331 0.349988 0.084 Uiso 1 1 calc R U . . .
C208 C 1.0629(16) 0.4692(6) 0.3062(6) 0.080(6) Uani 1 1 d D U . . .
H20G H 1.125334 0.474607 0.317500 0.120 Uiso 1 1 calc R U . . .
H20H H 1.067159 0.447973 0.292307 0.120 Uiso 1 1 calc R U . . .
H20I H 1.041663 0.488499 0.291046 0.120 Uiso 1 1 calc R U . . .
C301 C -0.0758(11) 0.2790(7) 0.0896(10) 0.155(7) Uani 1 1 d D U . . .
H30A H -0.055714 0.299286 0.104103 0.186 Uiso 1 1 calc R U . . .
H30B H -0.086767 0.287796 0.065567 0.186 Uiso 1 1 calc R U . . .
Cl1 Cl -0.1814(7) 0.2680(2) 0.1020(2) 0.135(3) Uani 1 1 d D U . . .
Cl2 Cl 0.0187(8) 0.2537(2) 0.0892(2) 0.141(3) Uani 1 1 d D U . . .
C302 C 0.0535(10) 0.2762(9) 0.2022(6) 0.131(7) Uani 1 1 d D U . . .
H30C H 0.080230 0.256056 0.215542 0.157 Uiso 1 1 calc R U . . .
H30D H 0.054280 0.295966 0.218621 0.157 Uiso 1 1 calc R U . . .
Cl3 Cl -0.0594(6) 0.2669(2) 0.19254(19) 0.110(2) Uani 1 1 d D U . . .
Cl4 Cl 0.1309(7) 0.2858(2) 0.1733(2) 0.130(3) Uani 1 1 d D U . . .
C303 C 0.6832(9) 0.2690(10) 0.3359(7) 0.145(7) Uani 1 1 d D U . . .
H30E H 0.662180 0.256691 0.314150 0.174 Uiso 1 1 calc R U . . .
H30F H 0.665623 0.293655 0.332230 0.174 Uiso 1 1 calc R U . . .
Cl5 Cl 0.6143(6) 0.2545(2) 0.36571(17) 0.104(2) Uani 1 1 d D U . . .
Cl6 Cl 0.7998(6) 0.2679(3) 0.3379(2) 0.140(3) Uani 1 1 d D U . . .
C304 C 0.8217(12) 0.2800(10) 0.4565(6) 0.164(8) Uani 1 1 d D U . . .
H30G H 0.823031 0.260897 0.473767 0.197 Uiso 1 1 calc R U . . .
H30H H 0.849574 0.300565 0.468802 0.197 Uiso 1 1 calc R U . . .
Cl7 Cl 0.7087(9) 0.2892(2) 0.4470(2) 0.148(4) Uani 1 1 d D U . . .
Cl8 Cl 0.8966(10) 0.2688(3) 0.4270(2) 0.165(5) Uani 1 1 d D U . . .

loop_
_atom_site_aniso_label
_atom_site_aniso_U_11
_atom_site_aniso_U_22
_atom_site_aniso_U_33
_atom_site_aniso_U_23
_atom_site_aniso_U_13
_atom_site_aniso_U_12
Sb1 0.0258(6) 0.0593(8) 0.0412(6) 0.0003(5) 0.0067(5) 0.0030(5)
F1 0.026(5) 0.081(8) 0.112(9) 0.015(6) 0.033(6) 0.001(5)
F2 0.038(6) 0.063(6) 0.065(6) 0.005(5) 0.019(5) -0.011(5)
F3 0.062(7) 0.055(6) 0.052(6) 0.005(4) 0.012(5) 0.013(5)
F4 0.064(7) 0.053(6) 0.057(6) -0.004(5) 0.002(5) 0.019(5)
F5 0.021(5) 0.076(7) 0.058(6) -0.005(5) 0.009(4) 0.011(4)
F6 0.029(5) 0.076(7) 0.057(6) -0.004(5) 0.011(4) 0.014(5)
Sb2 0.0259(6) 0.0589(8) 0.0451(7) 0.0015(6) 0.0032(5) 0.0029(5)
F7 0.050(7) 0.069(7) 0.103(9) -0.023(6) 0.025(6) -0.024(6)
F8 0.059(7) 0.090(8) 0.064(7) 0.011(6) 0.002(6) -0.031(6)
F9 0.028(5) 0.094(8) 0.057(6) 0.003(5) 0.014(4) 0.018(5)
F10 0.038(6) 0.082(7) 0.045(5) -0.005(5) 0.002(4) 0.023(5)
F11 0.048(6) 0.089(8) 0.043(5) 0.000(5) -0.001(5) 0.010(6)
F12 0.037(6) 0.082(7) 0.051(6) 0.009(5) 0.000(5) -0.003(5)
Sb3 0.0374(8) 0.0830(10) 0.0505(8) 0.0106(7) 0.0130(6) 0.0152(7)
F13 0.039(6) 0.084(7) 0.054(6) 0.009(5) 0.012(5) 0.030(5)
F14 0.065(8) 0.099(9) 0.066(7) 0.000(6) 0.006(6) 0.027(7)
F15 0.054(8) 0.094(9) 0.089(9) 0.017(7) -0.001(6) 0.013(6)
F16 0.097(11) 0.118(11) 0.071(8) -0.020(7) -0.014(7) 0.062(9)
F17 0.040(7) 0.099(9) 0.099(9) 0.027(7) 0.029(6) 0.015(6)
F18 0.032(6) 0.091(8) 0.086(8) 0.009(6) 0.011(5) -0.006(5)
Sb4 0.0338(7) 0.0686(9) 0.0509(7) 0.0107(6) -0.0014(6) -0.0067(6)
F19 0.126(10) 0.104(9) 0.047(6) 0.023(6) -0.039(7) -0.009(8)
F20 0.071(8) 0.164(11) 0.056(7) 0.035(7) -0.008(6) -0.019(8)
F21 0.145(12) 0.085(9) 0.116(10) 0.008(7) -0.075(9) 0.001(8)
F22 0.112(10) 0.090(8) 0.090(8) -0.018(7) -0.041(8) 0.025(8)
F23 0.136(12) 0.155(12) 0.146(12) 0.050(10) 0.073(10) -0.013(10)
F24 0.110(12) 0.199(14) 0.193(14) 0.077(12) 0.057(11) 0.006(11)
S1 0.027(2) 0.055(3) 0.039(2) 0.0019(18) 0.0030(17) 0.0003(18)
S2 0.027(2) 0.055(3) 0.044(2) 0.0012(18) 0.0115(17) 0.0050(18)
S3 0.026(2) 0.060(3) 0.042(2) 0.0036(18) 0.0021(17) 0.0002(19)
S4 0.032(2) 0.065(3) 0.040(2) -0.0001(19) 0.0016(17) -0.001(2)
S5 0.030(2) 0.057(3) 0.046(2) 0.0016(19) 0.0119(18) 0.0037(19)
S6 0.024(2) 0.055(3) 0.037(2) 0.0020(17) 0.0030(16) -0.0001(17)
C1 0.014(5) 0.061(7) 0.036(6) -0.008(5) 0.005(5) -0.001(5)
C2 0.016(6) 0.058(7) 0.041(6) -0.006(5) 0.005(5) 0.001(5)
C3 0.017(6) 0.062(7) 0.045(6) -0.004(5) 0.008(5) 0.007(5)
C4 0.016(6) 0.060(7) 0.047(6) -0.002(5) 0.005(5) 0.004(5)
C5 0.019(6) 0.063(7) 0.043(6) -0.007(6) 0.004(5) 0.000(5)
C6 0.021(6) 0.059(7) 0.049(6) 0.003(6) 0.005(5) 0.003(6)
C7 0.024(6) 0.059(7) 0.052(6) 0.004(6) 0.007(6) -0.001(6)
C8 0.032(6) 0.060(7) 0.060(7) 0.009(6) 0.005(6) 0.001(6)
C9 0.050(7) 0.060(7) 0.062(6) 0.002(6) 0.007(6) 0.006(6)
C10 0.078(9) 0.087(9) 0.082(8) 0.005(7) 0.009(8) 0.013(8)
C11 0.082(10) 0.106(10) 0.098(10) 0.008(8) 0.008(9) 0.007(9)
C12 0.092(12) 0.117(12) 0.102(11) 0.003(10) 0.010(10) 0.012(10)
C13 0.098(16) 0.136(17) 0.089(15) -0.006(13) 0.012(13) 0.021(14)
C14 0.026(6) 0.074(7) 0.044(6) 0.016(6) -0.004(5) 0.003(6)
C15 0.025(6) 0.072(7) 0.041(6) 0.016(6) 0.001(5) -0.003(6)
C16 0.021(6) 0.073(7) 0.039(6) 0.008(6) 0.006(5) -0.001(6)
C17 0.022(6) 0.067(7) 0.043(6) 0.009(6) 0.009(5) 0.002(6)
C18 0.016(6) 0.067(7) 0.044(6) 0.008(6) 0.011(5) -0.005(5)
C19 0.021(6) 0.057(7) 0.039(6) 0.006(6) 0.014(5) 0.003(5)
C20 0.026(6) 0.056(7) 0.049(6) -0.004(6) 0.018(5) 0.005(6)
C21 0.034(6) 0.056(7) 0.047(6) -0.001(6) 0.016(6) 0.007(6)
C22 0.043(6) 0.059(6) 0.058(6) 0.006(5) 0.009(5) 0.006(6)
C23 0.042(7) 0.059(7) 0.075(8) 0.003(6) 0.000(6) 0.003(6)
C24 0.047(8) 0.065(8) 0.095(9) 0.011(7) 0.003(7) -0.004(7)
C25 0.056(9) 0.076(10) 0.117(11) 0.012(9) 0.006(9) -0.009(8)
C26 0.073(14) 0.089(15) 0.167(18) 0.008(14) -0.007(14) 0.002(13)
C27 0.024(6) 0.074(7) 0.034(6) 0.005(6) -0.008(5) -0.003(6)
C28 0.019(6) 0.070(7) 0.033(6) -0.003(5) 0.000(5) 0.005(6)
C29 0.015(6) 0.067(7) 0.041(6) -0.005(6) -0.004(5) 0.003(5)
C30 0.022(6) 0.067(7) 0.045(6) -0.007(6) 0.003(5) 0.005(6)
C31 0.018(6) 0.064(7) 0.037(6) -0.004(5) 0.010(5) 0.004(5)
C32 0.022(6) 0.060(7) 0.043(6) -0.002(6) 0.009(5) -0.001(6)
C33 0.029(6) 0.056(7) 0.042(6) -0.001(6) 0.008(5) 0.002(6)
C34 0.035(6) 0.053(7) 0.040(6) 0.001(6) 0.007(5) -0.001(6)
C35 0.048(6) 0.060(6) 0.054(6) 0.007(5) 0.004(5) 0.005(6)
C36 0.061(8) 0.072(8) 0.062(7) 0.012(7) -0.003(7) -0.002(7)
C37 0.076(9) 0.087(10) 0.075(9) 0.006(7) 0.005(8) -0.003(8)
C38 0.091(11) 0.106(12) 0.085(10) 0.001(9) 0.014(10) -0.002(10)
C39 0.102(17) 0.137(18) 0.103(15) -0.012(14) 0.026(14) 0.014(15)
C40 0.015(5) 0.059(7) 0.038(6) -0.001(5) 0.002(5) 0.003(5)
C41 0.016(6) 0.058(7) 0.042(6) -0.007(5) 0.003(5) 0.002(5)
C42 0.020(6) 0.062(7) 0.043(6) -0.001(6) -0.001(5) 0.001(6)
C43 0.021(6) 0.068(7) 0.048(6) 0.000(6) -0.004(5) 0.001(6)
C44 0.017(6) 0.062(7) 0.043(6) 0.007(6) 0.002(5) 0.003(5)
C45 0.027(6) 0.055(7) 0.048(6) 0.005(6) 0.005(5) 0.007(6)
C46 0.028(6) 0.053(7) 0.049(6) -0.003(6) 0.004(6) 0.004(6)
C47 0.034(6) 0.057(7) 0.054(6) -0.002(6) 0.008(6) 0.004(6)
C48 0.046(6) 0.060(6) 0.059(6) 0.000(5) 0.006(5) 0.012(6)
C49 0.053(7) 0.065(8) 0.072(8) -0.003(7) 0.007(7) 0.012(7)
C50 0.057(8) 0.072(8) 0.082(8) -0.002(7) 0.003(7) 0.016(7)
C51 0.056(9) 0.077(9) 0.092(10) -0.002(8) 0.000(8) 0.015(8)
C52 0.061(13) 0.088(13) 0.114(15) -0.019(12) 0.012(12) 0.018(11)
S7 0.025(2) 0.060(3) 0.052(2) -0.001(2) 0.0052(18) 0.0007(19)
S8 0.027(2) 0.056(3) 0.053(2) 0.0035(19) 0.0125(18) 0.0004(19)
S9 0.023(2) 0.060(3) 0.048(2) 0.0005(19) 0.0059(17) -0.0018(18)
S10 0.031(2) 0.058(3) 0.056(3) 0.003(2) 0.0093(19) 0.0028(19)
S11 0.036(2) 0.054(3) 0.055(3) 0.001(2) 0.016(2) 0.004(2)
S12 0.025(2) 0.056(3) 0.049(2) -0.0004(19) 0.0120(17) -0.0013(18)
C53 0.020(6) 0.072(7) 0.048(6) -0.006(6) 0.007(5) 0.002(6)
C54 0.016(6) 0.068(7) 0.048(6) -0.005(6) 0.011(5) 0.003(6)
C55 0.018(6) 0.068(7) 0.053(7) -0.003(6) 0.011(5) 0.002(6)
C56 0.019(6) 0.069(7) 0.056(7) 0.003(6) 0.009(5) -0.001(6)
C57 0.019(6) 0.063(7) 0.058(7) 0.005(6) 0.010(6) -0.002(6)
C58 0.021(6) 0.052(7) 0.063(7) 0.003(6) 0.010(6) 0.003(6)
C59 0.025(6) 0.049(7) 0.075(7) 0.002(7) 0.011(6) 0.000(6)
C60 0.025(6) 0.054(7) 0.075(7) 0.007(6) 0.012(6) 0.003(6)
C61 0.030(6) 0.060(6) 0.075(6) 0.008(6) 0.012(6) -0.001(5)
C62 0.050(7) 0.065(8) 0.084(8) -0.002(7) 0.016(7) -0.006(7)
C63 0.061(8) 0.069(8) 0.094(9) -0.014(7) 0.033(7) -0.008(7)
C64 0.066(10) 0.073(10) 0.098(11) -0.017(8) 0.034(9) -0.006(8)
C65 0.094(16) 0.111(16) 0.136(17) -0.020(14) 0.014(15) 0.018(14)
C66 0.019(6) 0.067(7) 0.053(7) 0.002(6) 0.006(5) 0.000(6)
C67 0.022(6) 0.063(7) 0.056(7) 0.010(6) 0.008(6) 0.004(6)
C68 0.026(6) 0.066(7) 0.058(7) 0.002(6) 0.006(6) 0.001(6)
C69 0.022(6) 0.068(8) 0.059(7) -0.002(6) 0.002(6) -0.004(6)
C70 0.009(5) 0.073(8) 0.055(7) -0.002(6) 0.007(5) -0.010(5)
C71 0.010(6) 0.068(8) 0.061(7) 0.004(6) 0.011(6) -0.005(5)
C72 0.017(6) 0.069(8) 0.065(7) 0.005(6) 0.013(6) 0.002(6)
C73 0.020(6) 0.073(7) 0.068(7) 0.006(6) 0.015(6) 0.004(6)
C74 0.026(6) 0.069(6) 0.072(6) 0.014(6) 0.012(5) 0.003(6)
C75 0.036(7) 0.077(8) 0.075(8) 0.014(7) 0.009(7) 0.000(7)
C76 0.045(8) 0.092(9) 0.089(9) 0.018(7) 0.001(7) 0.004(7)
C77 0.056(9) 0.096(10) 0.091(10) 0.017(9) 0.002(8) 0.010(9)
C78 0.090(15) 0.093(14) 0.097(14) 0.018(12) 0.027(12) 0.018(13)
C79 0.023(6) 0.071(7) 0.050(7) -0.004(6) 0.009(5) 0.000(6)
C80 0.021(6) 0.074(7) 0.049(6) -0.006(6) 0.008(5) -0.003(6)
C81 0.025(6) 0.068(7) 0.049(6) 0.000(6) 0.008(6) -0.003(6)
C82 0.032(6) 0.061(7) 0.054(7) 0.004(6) 0.016(6) 0.000(6)
C83 0.024(6) 0.058(7) 0.059(7) 0.002(6) 0.018(6) -0.002(6)
C84 0.025(6) 0.049(7) 0.062(7) 0.001(6) 0.021(6) -0.003(6)
C85 0.028(6) 0.046(7) 0.067(7) 0.000(6) 0.022(6) 0.003(6)
C86 0.029(6) 0.050(7) 0.065(7) -0.001(6) 0.021(6) 0.006(6)
C87 0.020(5) 0.058(6) 0.061(6) 0.002(5) 0.019(5) 0.006(5)
C88 0.028(6) 0.061(7) 0.066(7) 0.005(6) 0.022(6) 0.002(6)
C89 0.042(7) 0.072(8) 0.076(8) -0.002(7) 0.020(7) -0.006(7)
C90 0.043(8) 0.079(9) 0.085(9) -0.006(8) 0.011(8) -0.011(8)
C91 0.072(14) 0.120(16) 0.108(15) -0.015(13) 0.006(13) -0.030(13)
C92 0.023(6) 0.073(7) 0.049(7) -0.003(6) 0.006(5) 0.004(6)
C93 0.022(6) 0.066(7) 0.044(6) 0.002(6) 0.003(5) 0.001(6)
C94 0.018(6) 0.069(7) 0.058(7) -0.002(6) 0.010(6) 0.000(6)
C95 0.011(6) 0.068(7) 0.061(7) -0.001(6) 0.009(5) -0.006(6)
C96 0.009(5) 0.075(8) 0.055(7) -0.007(6) 0.016(5) -0.007(5)
C97 0.012(6) 0.077(8) 0.057(7) 0.001(6) 0.019(5) 0.000(6)
C98 0.022(6) 0.073(8) 0.058(7) 0.001(6) 0.019(6) 0.000(6)
C99 0.021(6) 0.069(7) 0.047(6) 0.005(6) 0.017(5) 0.000(6)
C100 0.024(5) 0.066(6) 0.051(6) 0.008(5) 0.019(5) 0.008(5)
C101 0.037(8) 0.066(9) 0.051(8) 0.009(7) 0.021(6) 0.009(7)
C102 0.047(12) 0.108(17) 0.055(12) -0.003(11) 0.010(9) -0.015(11)
C103 0.073(15) 0.076(14) 0.051(11) -0.019(10) -0.029(10) 0.005(11)
C104 0.049(13) 0.086(16) 0.085(15) 0.006(12) -0.023(11) 0.012(11)
S13 0.027(2) 0.065(3) 0.033(2) -0.0027(18) 0.0056(16) 0.0016(19)
S14 0.024(2) 0.063(3) 0.037(2) -0.0004(18) 0.0074(16) -0.0013(18)
S15 0.027(2) 0.069(3) 0.036(2) -0.0047(19) 0.0046(17) -0.0045(19)
S16 0.021(2) 0.071(3) 0.040(2) -0.0033(19) 0.0048(16) -0.0011(19)
S17 0.034(2) 0.068(3) 0.046(2) 0.004(2) 0.0087(19) -0.008(2)
S18 0.022(2) 0.064(3) 0.036(2) -0.0009(18) 0.0018(16) 0.0039(18)
C105 0.010(5) 0.079(7) 0.043(6) -0.003(6) 0.000(5) 0.002(6)
C106 0.012(5) 0.074(7) 0.040(6) -0.008(6) 0.003(5) -0.006(6)
C107 0.015(6) 0.068(7) 0.037(6) -0.002(6) 0.006(5) -0.007(6)
C108 0.024(6) 0.064(7) 0.047(6) 0.004(6) 0.012(5) -0.005(6)
C109 0.022(6) 0.052(7) 0.053(6) 0.004(6) 0.014(5) -0.005(5)
C110 0.023(6) 0.045(7) 0.048(6) -0.002(6) 0.009(5) -0.003(5)
C111 0.018(6) 0.047(7) 0.049(6) 0.001(6) 0.009(5) -0.001(5)
C112 0.019(6) 0.052(7) 0.049(6) 0.000(5) 0.011(5) 0.001(5)
C113 0.021(5) 0.053(6) 0.048(6) -0.001(5) 0.009(5) 0.004(5)
C114 0.026(6) 0.053(7) 0.053(6) 0.004(6) 0.001(5) 0.001(6)
C115 0.032(7) 0.054(7) 0.054(7) -0.003(6) 0.003(6) -0.005(6)
C116 0.038(7) 0.055(8) 0.060(8) -0.002(7) 0.002(7) -0.008(6)
C117 0.038(9) 0.062(10) 0.060(10) -0.005(8) 0.001(8) -0.007(8)
C118 0.023(6) 0.066(7) 0.047(6) -0.008(6) 0.007(5) 0.003(6)
C119 0.021(6) 0.060(7) 0.045(6) -0.004(5) 0.010(5) 0.004(6)
C120 0.029(6) 0.069(7) 0.046(6) -0.002(6) 0.005(6) 0.002(6)
C121 0.024(6) 0.067(7) 0.051(6) -0.010(6) 0.003(5) 0.000(6)
C122 0.016(6) 0.067(7) 0.052(6) -0.016(6) 0.003(5) 0.001(6)
C123 0.019(6) 0.063(7) 0.045(6) 0.001(5) 0.009(5) -0.001(5)
C124 0.014(5) 0.060(7) 0.040(6) 0.001(5) 0.002(5) -0.001(5)
C125 0.014(5) 0.061(7) 0.037(6) 0.002(5) 0.004(5) -0.004(5)
C126 0.019(5) 0.058(6) 0.039(5) 0.003(5) 0.009(5) 0.000(5)
C127 0.023(6) 0.058(7) 0.040(6) -0.001(5) 0.010(5) -0.002(5)
C128 0.031(6) 0.059(7) 0.048(7) 0.005(6) 0.007(6) -0.002(6)
C129 0.042(8) 0.067(8) 0.050(7) 0.001(7) 0.000(7) 0.002(7)
C130 0.055(11) 0.088(13) 0.064(11) 0.008(9) -0.022(9) 0.003(10)
C131 0.026(6) 0.066(7) 0.043(6) -0.006(6) 0.005(5) 0.004(6)
C132 0.026(6) 0.069(7) 0.043(6) -0.011(6) 0.009(5) 0.002(6)
C133 0.038(7) 0.073(7) 0.053(7) -0.005(6) 0.001(6) 0.000(6)
C134 0.045(7) 0.074(8) 0.057(7) 0.000(6) 0.004(6) -0.005(6)
C135 0.037(7) 0.065(8) 0.054(7) 0.002(6) 0.013(6) -0.003(6)
C136 0.031(6) 0.066(7) 0.047(6) 0.001(6) 0.014(6) -0.006(6)
C137 0.031(6) 0.060(7) 0.049(6) -0.001(6) 0.012(6) -0.005(6)
C138 0.038(7) 0.059(7) 0.051(6) -0.002(6) 0.014(6) 0.001(6)
C139 0.047(6) 0.068(7) 0.056(6) -0.003(6) 0.004(6) 0.010(6)
C140 0.056(8) 0.080(8) 0.080(8) -0.008(7) -0.003(7) 0.015(7)
C141 0.060(9) 0.096(10) 0.103(10) -0.006(8) -0.013(8) 0.009(8)
C142 0.054(9) 0.111(11) 0.110(11) -0.003(10) -0.007(9) 0.000(9)
C143 0.048(12) 0.139(17) 0.104(15) -0.007(13) -0.003(12) 0.002(12)
C144 0.010(5) 0.076(7) 0.044(6) -0.004(6) 0.014(5) 0.005(6)
C145 0.017(6) 0.074(7) 0.046(6) 0.001(6) 0.006(5) 0.009(6)
C146 0.024(6) 0.075(8) 0.043(6) -0.002(6) 0.008(5) 0.006(6)
C147 0.025(6) 0.075(8) 0.046(6) -0.005(6) 0.007(5) 0.000(6)
C148 0.018(6) 0.075(8) 0.043(6) -0.005(6) 0.012(5) -0.006(6)
C149 0.026(6) 0.070(8) 0.046(6) 0.004(6) 0.008(6) 0.004(6)
C150 0.029(6) 0.069(7) 0.040(6) 0.006(6) 0.003(6) 0.003(6)
C151 0.038(7) 0.076(7) 0.039(6) 0.005(6) -0.001(6) 0.007(6)
C152 0.057(7) 0.076(7) 0.048(6) 0.000(6) 0.000(6) 0.011(6)
C153 0.107(10) 0.090(9) 0.066(8) -0.004(8) -0.012(8) 0.009(8)
C154 0.134(12) 0.111(10) 0.090(9) 0.002(9) -0.017(10) 0.007(10)
C155 0.158(14) 0.123(12) 0.096(11) 0.012(11) -0.031(12) 0.010(12)
C156 0.19(2) 0.151(19) 0.100(16) -0.005(16) -0.054(17) 0.029(18)
S19 0.027(2) 0.071(3) 0.034(2) 0.0011(18) 0.0025(16) 0.003(2)
S20 0.025(2) 0.059(3) 0.041(2) -0.0030(18) 0.0071(17) 0.0011(18)
S21 0.024(2) 0.064(3) 0.035(2) -0.0019(18) 0.0055(16) 0.0022(18)
S22 0.021(2) 0.065(3) 0.040(2) -0.0042(19) 0.0049(16) -0.0031(18)
S23 0.029(2) 0.061(3) 0.050(2) 0.001(2) 0.0128(18) -0.0033(19)
S24 0.025(2) 0.070(3) 0.043(2) 0.002(2) 0.0028(17) 0.0005(19)
C157 0.024(6) 0.077(7) 0.034(6) -0.003(6) 0.004(5) 0.001(6)
C158 0.017(6) 0.075(7) 0.040(6) -0.011(6) -0.002(5) 0.006(6)
C159 0.021(6) 0.077(7) 0.038(6) -0.016(6) 0.002(5) 0.004(6)
C160 0.013(5) 0.075(7) 0.036(6) -0.016(5) 0.005(5) 0.001(5)
C161 0.008(5) 0.075(7) 0.036(6) -0.015(5) 0.009(5) -0.004(5)
C162 0.008(5) 0.068(7) 0.043(6) -0.009(6) 0.011(5) 0.000(5)
C163 0.006(5) 0.065(7) 0.038(6) -0.003(5) 0.006(5) -0.004(5)
C164 0.007(5) 0.070(7) 0.041(6) -0.004(6) 0.007(5) -0.001(5)
C165 0.009(5) 0.066(6) 0.044(5) -0.002(5) 0.009(4) 0.000(5)
C166 0.025(6) 0.075(8) 0.057(7) -0.011(6) 0.011(6) -0.005(6)
C167 0.048(7) 0.095(9) 0.084(8) -0.029(7) 0.018(7) -0.010(7)
C168 0.046(8) 0.092(10) 0.086(9) -0.031(8) 0.023(8) -0.011(8)
C169 0.033(10) 0.098(13) 0.085(12) -0.023(10) 0.031(9) 0.000(9)
C170 0.024(6) 0.069(7) 0.037(6) 0.002(6) 0.007(5) 0.006(6)
C171 0.027(6) 0.061(7) 0.035(6) -0.004(5) 0.000(5) 0.000(6)
C172 0.027(6) 0.061(7) 0.039(6) 0.006(6) -0.004(5) -0.001(6)
C173 0.024(6) 0.057(7) 0.046(6) 0.009(5) -0.005(5) -0.004(5)
C174 0.023(6) 0.060(7) 0.042(6) 0.006(5) 0.010(5) 0.003(5)
C175 0.021(6) 0.057(7) 0.045(6) 0.001(6) 0.009(5) -0.003(5)
C176 0.015(6) 0.063(7) 0.039(6) 0.004(6) 0.006(5) 0.001(5)
C177 0.017(6) 0.065(7) 0.035(6) -0.002(5) 0.009(5) 0.000(5)
C178 0.018(5) 0.062(6) 0.042(5) 0.003(5) 0.011(5) 0.003(5)
C179 0.024(6) 0.061(7) 0.049(6) 0.002(6) 0.010(5) 0.004(6)
C180 0.031(7) 0.070(8) 0.061(7) 0.003(6) 0.001(6) 0.008(6)
C181 0.033(8) 0.083(9) 0.073(9) 0.006(7) -0.002(7) 0.011(7)
C182 0.046(11) 0.092(13) 0.101(14) -0.005(11) -0.017(10) 0.016(10)
C183 0.023(6) 0.068(7) 0.042(6) -0.002(6) 0.003(5) 0.011(6)
C184 0.026(6) 0.066(7) 0.040(6) -0.006(6) 0.005(5) 0.006(6)
C185 0.024(6) 0.072(7) 0.043(6) -0.012(6) 0.003(5) 0.002(6)
C186 0.022(6) 0.072(7) 0.048(6) -0.006(6) 0.005(5) -0.005(6)
C187 0.014(6) 0.071(7) 0.044(6) -0.004(6) 0.011(5) -0.002(5)
C188 0.026(6) 0.064(7) 0.049(6) -0.001(6) 0.006(5) -0.007(6)
C189 0.036(7) 0.061(7) 0.052(7) 0.001(6) 0.007(6) -0.009(6)
C190 0.046(7) 0.070(8) 0.055(7) 0.004(6) 0.010(6) 0.000(7)
C191 0.070(7) 0.083(7) 0.065(7) 0.005(6) 0.006(6) 0.001(7)
C192 0.102(10) 0.115(10) 0.093(9) 0.008(8) -0.001(9) -0.009(9)
C193 0.120(12) 0.144(12) 0.109(11) 0.000(10) 0.003(11) -0.004(11)
C194 0.133(14) 0.165(14) 0.121(13) -0.008(11) 0.000(12) -0.010(13)
C195 0.15(2) 0.19(2) 0.121(18) -0.021(17) 0.013(18) -0.020(19)
C196 0.028(6) 0.075(7) 0.035(6) 0.007(6) 0.003(5) -0.003(6)
C197 0.033(6) 0.071(7) 0.043(6) 0.006(6) 0.012(6) 0.000(6)
C198 0.033(6) 0.070(7) 0.055(7) 0.007(6) 0.018(6) 0.001(6)
C199 0.026(6) 0.070(8) 0.056(7) 0.010(6) 0.015(6) 0.001(6)
C200 0.021(6) 0.074(8) 0.057(7) 0.010(6) 0.010(6) 0.002(6)
C201 0.022(6) 0.071(8) 0.058(7) 0.014(6) 0.010(6) 0.008(6)
C202 0.023(6) 0.065(7) 0.057(7) 0.005(6) 0.011(6) 0.008(6)
C203 0.039(7) 0.069(7) 0.058(7) -0.002(6) 0.012(6) 0.006(6)
C204 0.058(7) 0.070(7) 0.060(6) 0.001(6) 0.010(6) 0.010(6)
C205 0.062(8) 0.069(8) 0.061(7) 0.003(6) 0.010(7) 0.012(7)
C206 0.071(8) 0.066(8) 0.062(8) 0.010(7) 0.018(7) 0.013(7)
C207 0.070(9) 0.070(9) 0.074(9) 0.009(8) 0.028(8) 0.019(8)
C208 0.073(13) 0.087(13) 0.082(13) 0.026(10) 0.023(11) 0.014(11)
C301 0.160(15) 0.152(14) 0.160(14) 0.053(13) 0.061(13) 0.039(13)
Cl1 0.156(8) 0.138(7) 0.120(6) 0.051(5) 0.079(6) 0.057(6)
Cl2 0.162(9) 0.126(6) 0.146(7) 0.015(5) 0.088(6) 0.039(6)
C302 0.110(13) 0.161(14) 0.125(13) -0.009(12) 0.034(12) -0.008(13)
Cl3 0.101(6) 0.131(6) 0.098(5) 0.018(4) 0.016(4) -0.020(5)
Cl4 0.143(8) 0.136(6) 0.119(6) -0.022(5) 0.062(5) -0.045(6)
C303 0.111(13) 0.196(14) 0.135(13) 0.024(13) 0.054(12) -0.005(13)
Cl5 0.109(6) 0.122(5) 0.086(4) -0.016(4) 0.050(4) -0.041(4)
Cl6 0.087(5) 0.190(8) 0.149(7) 0.077(6) 0.059(5) 0.036(5)
C304 0.225(16) 0.164(14) 0.108(13) 0.008(12) 0.042(14) 0.038(14)
Cl7 0.202(11) 0.130(7) 0.117(6) -0.006(5) 0.051(7) 0.023(7)
Cl8 0.255(12) 0.165(8) 0.082(5) 0.021(5) 0.060(6) 0.094(8)

loop_
_atom_type_symbol
_atom_type_description
_atom_type_scat_dispersion_real
_atom_type_scat_dispersion_imag
_atom_type_scat_source
S S 0.0445 0.0409 'International Tables Vol C Tables 4.2.6.8 and 6.1.1.4'
C C -0.0001 0.0005 'International Tables Vol C Tables 4.2.6.8 and 6.1.1.4'
Sb Sb -3.3091 0.5841 'International Tables Vol C Tables 4.2.6.8 and 6.1.1.4'
F F 0.0038 0.0031 'International Tables Vol C Tables 4.2.6.8 and 6.1.1.4'
Cl Cl 0.0556 0.0531 'International Tables Vol C Tables 4.2.6.8 and 6.1.1.4'
H H 0.0000 0.0000 'International Tables Vol C Tables 4.2.6.8 and 6.1.1.4'

loop_
_geom_angle_atom_site_label_1
_geom_angle_atom_site_label_2
_geom_angle_atom_site_label_3
_geom_angle
_geom_angle_site_symmetry_1
_geom_angle_site_symmetry_3
_geom_angle_publ_flag
F4 Sb1 F3 178.1(5) . . ?
F4 Sb1 F2 89.2(5) . . ?
F3 Sb1 F2 88.9(5) . . ?
F4 Sb1 F1 90.8(5) . . ?
F3 Sb1 F1 91.0(5) . . ?
F2 Sb1 F1 178.1(5) . . ?
F4 Sb1 F5 89.5(4) . . ?
F3 Sb1 F5 90.6(4) . . ?
F2 Sb1 F5 90.4(4) . . ?
F1 Sb1 F5 91.5(4) . . ?
F4 Sb1 F6 89.6(4) . . ?
F3 Sb1 F6 90.2(4) . . ?
F2 Sb1 F6 89.1(4) . . ?
F1 Sb1 F6 89.0(5) . . ?
F5 Sb1 F6 179.0(4) . . ?
F11 Sb2 F7 88.8(5) . . ?
F11 Sb2 F9 90.6(4) . . ?
F7 Sb2 F9 91.2(5) . . ?
F11 Sb2 F8 89.6(5) . . ?
F7 Sb2 F8 177.5(6) . . ?
F9 Sb2 F8 90.8(5) . . ?
F11 Sb2 F12 178.2(5) . . ?
F7 Sb2 F12 91.8(5) . . ?
F9 Sb2 F12 91.0(4) . . ?
F8 Sb2 F12 89.7(5) . . ?
F11 Sb2 F10 90.3(4) . . ?
F7 Sb2 F10 89.9(5) . . ?
F9 Sb2 F10 178.6(5) . . ?
F8 Sb2 F10 88.2(5) . . ?
F12 Sb2 F10 88.1(4) . . ?
F16 Sb3 F15 176.9(7) . . ?
F16 Sb3 F14 90.6(5) . . ?
F15 Sb3 F14 89.6(5) . . ?
F16 Sb3 F18 94.8(6) . . ?
F15 Sb3 F18 88.3(5) . . ?
F14 Sb3 F18 90.7(5) . . ?
F16 Sb3 F17 88.6(7) . . ?
F15 Sb3 F17 88.3(6) . . ?
F14 Sb3 F17 93.0(5) . . ?
F18 Sb3 F17 174.9(6) . . ?
F16 Sb3 F13 86.6(5) . . ?
F15 Sb3 F13 93.2(5) . . ?
F14 Sb3 F13 177.2(5) . . ?
F18 Sb3 F13 89.0(5) . . ?
F17 Sb3 F13 87.4(5) . . ?
F19 Sb4 F23 93.6(8) . . ?
F19 Sb4 F20 179.1(5) . . ?
F23 Sb4 F20 85.9(8) . . ?
F19 Sb4 F21 88.4(6) . . ?
F23 Sb4 F21 78.4(9) . . ?
F20 Sb4 F21 90.7(6) . . ?
F19 Sb4 F22 87.9(5) . . ?
F23 Sb4 F22 93.7(9) . . ?
F20 Sb4 F22 92.9(5) . . ?
F21 Sb4 F22 171.1(8) . . ?
F19 Sb4 F24 89.4(9) . . ?
F23 Sb4 F24 172.5(11) . . ?
F20 Sb4 F24 91.2(8) . . ?
F21 Sb4 F24 108.5(10) . . ?
F22 Sb4 F24 79.5(9) . . ?
C5 S1 C2 91.4(6) . . ?
C8 S2 C21 91.1(7) . . ?
C18 S3 C15 91.3(6) . . ?
C31 S4 C28 92.0(6) . . ?
C34 S5 C47 91.8(7) . . ?
C44 S6 C41 92.1(6) . . ?
C40 C1 C2 136.6(13) . . ?
C3 C2 C1 124.1(12) . . ?
C3 C2 S1 108.9(10) . . ?
C1 C2 S1 126.9(10) . . ?
C2 C3 C4 115.8(13) . . ?
C5 C4 C3 109.3(13) . . ?
C4 C5 C6 129.1(14) . . ?
C4 C5 S1 114.5(10) . . ?
C6 C5 S1 116.5(11) . . ?
C7 C6 C5 173.3(18) . . ?
C6 C7 C8 177.9(18) . . ?
C7 C8 C9 129.3(16) . . ?
C7 C8 S2 119.5(12) . . ?
C9 C8 S2 111.1(11) . . ?
C22 C9 C8 114.3(14) . . ?
C22 C9 C10 125.2(14) . . ?
C8 C9 C10 119.4(16) . . ?
C11 C10 C9 104(2) . . ?
C10 C11 C12 107(2) . . ?
C13 C12 C11 115(2) . . ?
C27 C14 C15 136.6(14) . . ?
C16 C15 C14 123.7(13) . . ?
C16 C15 S3 108.0(10) . . ?
C14 C15 S3 128.3(11) . . ?
C17 C16 C15 115.5(13) . . ?
C16 C17 C18 111.2(13) . . ?
C17 C18 C19 125.6(14) . . ?
C17 C18 S3 113.8(10) . . ?
C19 C18 S3 120.3(11) . . ?
C20 C19 C18 177.3(17) . . ?
C19 C20 C21 176.7(18) . . ?
C22 C21 C20 132.3(15) . . ?
C22 C21 S2 110.4(10) . . ?
C20 C21 S2 117.3(12) . . ?
C9 C22 C21 113.1(13) . . ?
C9 C22 C23 127.7(13) . . ?
C21 C22 C23 119.3(15) . . ?
C22 C23 C24 110.3(15) . . ?
C25 C24 C23 108.5(18) . . ?
C26 C25 C24 119(3) . . ?
C14 C27 C28 134.0(14) . . ?
C29 C28 C27 121.9(12) . . ?
C29 C28 S4 109.2(10) . . ?
C27 C28 S4 128.9(11) . . ?
C30 C29 C28 114.2(13) . . ?
C31 C30 C29 111.5(13) . . ?
C30 C31 C32 127.4(14) . . ?
C30 C31 S4 113.1(10) . . ?
C32 C31 S4 119.5(11) . . ?
C33 C32 C31 167.8(17) . . ?
C32 C33 C34 178.1(18) . . ?
C35 C34 C33 129.4(14) . . ?
C35 C34 S5 112.0(10) . . ?
C33 C34 S5 118.4(11) . . ?
C34 C35 C48 111.4(13) . . ?
C34 C35 C36 122.1(14) . . ?
C48 C35 C36 126.5(13) . . ?
C37 C36 C35 112.0(18) . . ?
C36 C37 C38 114(2) . . ?
C39 C38 C37 112(3) . . ?
C1 C40 C41 133.9(14) . . ?
C42 C41 C40 121.8(12) . . ?
C42 C41 S6 107.7(9) . . ?
C40 C41 S6 130.5(11) . . ?
C41 C42 C43 116.0(13) . . ?
C44 C43 C42 110.3(13) . . ?
C43 C44 C45 127.9(14) . . ?
C43 C44 S6 113.8(10) . . ?
C45 C44 S6 118.3(10) . . ?
C46 C45 C44 177.7(18) . . ?
C45 C46 C47 176.7(18) . . ?
C46 C47 C48 130.0(15) . . ?
C46 C47 S5 120.6(12) . . ?
C48 C47 S5 109.4(10) . . ?
C47 C48 C35 115.3(13) . . ?
C47 C48 C49 120.6(15) . . ?
C35 C48 C49 123.8(13) . . ?
C50 C49 C48 113.1(17) . . ?
C51 C50 C49 110.3(18) . . ?
C50 C51 C52 109(2) . . ?
C54 S7 C57 91.8(7) . . ?
C60 S8 C73 90.6(8) . . ?
C70 S9 C67 92.1(6) . . ?
C83 S10 C80 92.7(7) . . ?
C99 S11 C86 90.9(7) . . ?
C96 S12 C93 92.6(6) . . ?
C92 C53 C54 134.7(16) . . ?
C55 C54 C53 119.2(13) . . ?
C55 C54 S7 110.7(10) . . ?
C53 C54 S7 130.1(12) . . ?
C56 C55 C54 115.1(14) . . ?
C55 C56 C57 112.0(14) . . ?
C56 C57 C58 129.7(15) . . ?
C56 C57 S7 110.4(11) . . ?
C58 C57 S7 119.8(12) . . ?
C59 C58 C57 179.0(18) . . ?
C58 C59 C60 178.1(18) . . ?
C59 C60 C61 127.7(15) . . ?
C59 C60 S8 118.8(12) . . ?
C61 C60 S8 113.5(12) . . ?
C60 C61 C74 110.5(14) . . ?
C60 C61 C62 123.0(16) . . ?
C74 C61 C62 126.5(14) . . ?
C63 C62 C61 112.9(17) . . ?
C62 C63 C64 115.2(18) . . ?
C65 C64 C63 116(2) . . ?
C79 C66 C67 138.8(16) . . ?
C68 C67 C66 127.7(15) . . ?
C68 C67 S9 108.8(11) . . ?
C66 C67 S9 123.5(11) . . ?
C69 C68 C67 116.1(15) . . ?
C68 C69 C70 111.3(14) . . ?
C71 C70 C69 127.8(15) . . ?
C71 C70 S9 120.6(12) . . ?
C69 C70 S9 111.6(10) . . ?
C72 C71 C70 170.1(19) . . ?
C71 C72 C73 176.5(17) . . ?
C74 C73 C72 127.4(16) . . ?
C74 C73 S8 113.0(11) . . ?
C72 C73 S8 119.6(13) . . ?
C73 C74 C61 112.2(13) . . ?
C73 C74 C75 123.0(16) . . ?
C61 C74 C75 124.8(14) . . ?
C76 C75 C74 114.9(16) . . ?
C75 C76 C77 112.6(18) . . ?
C78 C77 C76 117(2) . . ?
C66 C79 C80 136.2(16) . . ?
C81 C80 C79 121.8(14) . . ?
C81 C80 S10 108.9(11) . . ?
C79 C80 S10 129.3(13) . . ?
C80 C81 C82 116.0(14) . . ?
C81 C82 C83 112.0(14) . . ?
C82 C83 C84 128.8(15) . . ?
C82 C83 S10 110.4(11) . . ?
C84 C83 S10 120.7(12) . . ?
C85 C84 C83 178.0(18) . . ?
C84 C85 C86 177.7(18) . . ?
C87 C86 C85 126.8(14) . . ?
C87 C86 S11 112.7(11) . . ?
C85 C86 S11 120.5(11) . . ?
C86 C87 C100 111.8(13) . . ?
C86 C87 C88 121.5(15) . . ?
C100 C87 C88 126.5(13) . . ?
C87 C88 C89 111.9(14) . . ?
C90 C89 C88 113.4(16) . . ?
C91 C90 C89 114(2) . . ?
C53 C92 C93 139.2(16) . . ?
C94 C93 C92 126.7(14) . . ?
C94 C93 S12 108.1(11) . . ?
C92 C93 S12 124.8(11) . . ?
C93 C94 C95 116.1(15) . . ?
C96 C95 C94 112.4(14) . . ?
C95 C96 C97 130.5(15) . . ?
C95 C96 S12 110.7(10) . . ?
C97 C96 S12 118.8(12) . . ?
C98 C97 C96 174.2(19) . . ?
C97 C98 C99 174(2) . . ?
C98 C99 C100 129.4(15) . . ?
C98 C99 S11 118.4(12) . . ?
C100 C99 S11 112.2(10) . . ?
C87 C100 C99 112.4(12) . . ?
C87 C100 C101 125.9(13) . . ?
C99 C100 C101 121.5(14) . . ?
C102 C101 C100 112.2(14) . . ?
C101 C102 C103 110.9(16) . . ?
C102 C103 C104 106.1(17) . . ?
C106 S13 C109 92.1(6) . . ?
C125 S14 C112 90.0(7) . . ?
C122 S15 C119 92.5(6) . . ?
C132 S16 C135 93.1(7) . . ?
C138 S17 C151 90.5(7) . . ?
C148 S18 C145 92.0(6) . . ?
C144 C105 C106 133.6(15) . . ?
C107 C106 C105 120.9(13) . . ?
C107 C106 S13 110.5(10) . . ?
C105 C106 S13 128.6(12) . . ?
C108 C107 C106 113.7(13) . . ?
C109 C108 C107 113.4(13) . . ?
C108 C109 C110 129.7(14) . . ?
C108 C109 S13 110.1(10) . . ?
C110 C109 S13 120.2(11) . . ?
C111 C110 C109 176.0(16) . . ?
C110 C111 C112 174.6(16) . . ?
C111 C112 C113 129.9(14) . . ?
C111 C112 S14 118.3(11) . . ?
C113 C112 S14 111.8(10) . . ?
C126 C113 C112 113.0(12) . . ?
C126 C113 C114 126.5(12) . . ?
C112 C113 C114 120.3(13) . . ?
C113 C114 C115 112.5(13) . . ?
C116 C115 C114 113.5(14) . . ?
C115 C116 C117 112.8(15) . . ?
C131 C118 C119 136.0(15) . . ?
C120 C119 C118 123.0(13) . . ?
C120 C119 S15 110.6(11) . . ?
C118 C119 S15 126.3(11) . . ?
C119 C120 C121 113.0(14) . . ?
C120 C121 C122 112.9(14) . . ?
C123 C122 C121 130.1(15) . . ?
C123 C122 S15 119.1(12) . . ?
C121 C122 S15 110.8(10) . . ?
C124 C123 C122 174.1(18) . . ?
C123 C124 C125 174.3(17) . . ?
C126 C125 C124 127.2(13) . . ?
C126 C125 S14 113.6(9) . . ?
C124 C125 S14 119.2(11) . . ?
C125 C126 C113 111.5(11) . . ?
C125 C126 C127 123.4(13) . . ?
C113 C126 C127 124.9(12) . . ?
C126 C127 C128 113.1(12) . . ?
C127 C128 C129 110.7(13) . . ?
C130 C129 C128 110.8(15) . . ?
C118 C131 C132 136.2(16) . . ?
C133 C132 C131 122.2(13) . . ?
C133 C132 S16 108.2(11) . . ?
C131 C132 S16 129.4(12) . . ?
C134 C133 C132 116.9(15) . . ?
C133 C134 C135 111.1(15) . . ?
C136 C135 C134 129.3(15) . . ?
C136 C135 S16 119.9(12) . . ?
C134 C135 S16 110.7(11) . . ?
C137 C136 C135 178(2) . . ?
C136 C137 C138 177.3(18) . . ?
C139 C138 C137 129.1(15) . . ?
C139 C138 S17 112.6(10) . . ?
C137 C138 S17 118.1(12) . . ?
C138 C139 C152 111.6(12) . . ?
C138 C139 C140 123.8(15) . . ?
C152 C139 C140 124.7(13) . . ?
C141 C140 C139 118.5(19) . . ?
C140 C141 C142 118.2(19) . . ?
C143 C142 C141 113.8(19) . . ?
C105 C144 C145 140.6(15) . . ?
C146 C145 C144 124.6(14) . . ?
C146 C145 S18 111.9(11) . . ?
C144 C145 S18 123.4(11) . . ?
C145 C146 C147 110.9(14) . . ?
C146 C147 C148 115.7(14) . . ?
C149 C148 C147 130.4(15) . . ?
C149 C148 S18 120.1(12) . . ?
C147 C148 S18 109.2(10) . . ?
C150 C149 C148 172.7(19) . . ?
C149 C150 C151 179(2) . . ?
C152 C151 C150 130.6(15) . . ?
C152 C151 S17 111.6(10) . . ?
C150 C151 S17 117.2(12) . . ?
C151 C152 C139 113.6(11) . . ?
C151 C152 C153 122.0(16) . . ?
C139 C152 C153 123.7(14) . . ?
C154 C153 C152 122(2) . . ?
C153 C154 C155 105.9(19) . . ?
C156 C155 C154 97(2) . . ?
C161 S19 C158 91.7(6) . . ?
C164 S20 C177 89.9(7) . . ?
C174 S21 C171 90.9(6) . . ?
C187 S22 C184 91.1(6) . . ?
C190 S23 C203 90.8(8) . . ?
C200 S24 C197 92.0(6) . . ?
C196 C157 C158 137.2(15) . . ?
C159 C158 C157 127.1(13) . . ?
C159 C158 S19 107.5(10) . . ?
C157 C158 S19 125.3(11) . . ?
C158 C159 C160 116.4(13) . . ?
C161 C160 C159 111.0(13) . . ?
C160 C161 C162 128.4(14) . . ?
C160 C161 S19 113.4(10) . . ?
C162 C161 S19 118.2(10) . . ?
C163 C162 C161 171.8(17) . . ?
C162 C163 C164 179.6(18) . . ?
C165 C164 C163 126.4(14) . . ?
C165 C164 S20 115.7(10) . . ?
C163 C164 S20 117.9(11) . . ?
C164 C165 C178 109.0(11) . . ?
C164 C165 C166 123.6(14) . . ?
C178 C165 C166 127.3(13) . . ?
C165 C166 C167 114.8(14) . . ?
C168 C167 C166 124(2) . . ?
C167 C168 C169 123(2) . . ?
C183 C170 C171 137.8(15) . . ?
C172 C171 C170 123.3(13) . . ?
C172 C171 S21 109.0(9) . . ?
C170 C171 S21 127.7(11) . . ?
C173 C172 C171 114.8(12) . . ?
C174 C173 C172 111.7(13) . . ?
C173 C174 C175 127.0(14) . . ?
C173 C174 S21 113.5(10) . . ?
C175 C174 S21 119.5(10) . . ?
C176 C175 C174 176.2(17) . . ?
C175 C176 C177 178.6(17) . . ?
C178 C177 C176 128.2(14) . . ?
C178 C177 S20 112.4(9) . . ?
C176 C177 S20 119.3(11) . . ?
C177 C178 C165 113.1(11) . . ?
C177 C178 C179 121.4(13) . . ?
C165 C178 C179 125.4(12) . . ?
C180 C179 C178 112.5(14) . . ?
C179 C180 C181 111.8(15) . . ?
C182 C181 C180 113.6(18) . . ?
C170 C183 C184 136.5(15) . . ?
C185 C184 C183 125.8(13) . . ?
C185 C184 S22 107.9(10) . . ?
C183 C184 S22 126.2(11) . . ?
C186 C185 C184 117.2(13) . . ?
C187 C186 C185 108.6(14) . . ?
C186 C187 C188 129.8(15) . . ?
C186 C187 S22 115.1(11) . . ?
C188 C187 S22 115.1(11) . . ?
C189 C188 C187 174.6(17) . . ?
C188 C189 C190 176.1(19) . . ?
C191 C190 C189 127.5(16) . . ?
C191 C190 S23 113.0(11) . . ?
C189 C190 S23 119.4(13) . . ?
C190 C191 C204 112.1(13) . . ?
C190 C191 C192 125.8(18) . . ?
C204 C191 C192 120.7(16) . . ?
C193 C192 C191 110(2) . . ?
C192 C193 C194 103(2) . . ?
C195 C194 C193 105(3) . . ?
C157 C196 C197 137.4(15) . . ?
C198 C197 C196 122.6(14) . . ?
C198 C197 S24 108.5(11) . . ?
C196 C197 S24 128.8(12) . . ?
C197 C198 C199 114.7(14) . . ?
C200 C199 C198 112.3(15) . . ?
C199 C200 C201 128.9(15) . . ?
C199 C200 S24 112.5(11) . . ?
C201 C200 S24 118.5(11) . . ?
C202 C201 C200 178.8(17) . . ?
C201 C202 C203 176.7(17) . . ?
C202 C203 C204 128.9(16) . . ?
C202 C203 S23 118.2(12) . . ?
C204 C203 S23 112.9(10) . . ?
C191 C204 C203 111.2(12) . . ?
C191 C204 C205 127.8(14) . . ?
C203 C204 C205 120.4(16) . . ?
C206 C205 C204 116.9(17) . . ?
C205 C206 C207 112.1(16) . . ?
C208 C207 C206 112.4(17) . . ?
Cl1 C301 Cl2 126.7(15) . . ?
Cl3 C302 Cl4 124.6(15) . . ?
Cl6 C303 Cl5 126.4(15) . . ?
Cl7 C304 Cl8 123.6(16) . . ?

loop_
_geom_bond_atom_site_label_1
_geom_bond_atom_site_label_2
_geom_bond_distance
_geom_bond_site_symmetry_2
_geom_bond_publ_flag
Sb1 F4 1.845(10) . ?
Sb1 F3 1.850(10) . ?
Sb1 F2 1.851(9) . ?
Sb1 F1 1.855(10) . ?
Sb1 F5 1.872(9) . ?
Sb1 F6 1.885(9) . ?
Sb2 F11 1.835(9) . ?
Sb2 F7 1.846(10) . ?
Sb2 F9 1.863(9) . ?
Sb2 F8 1.873(10) . ?
Sb2 F12 1.880(9) . ?
Sb2 F10 1.890(9) . ?
Sb3 F16 1.815(12) . ?
Sb3 F15 1.844(13) . ?
Sb3 F14 1.864(11) . ?
Sb3 F18 1.876(11) . ?
Sb3 F17 1.880(11) . ?
Sb3 F13 1.888(9) . ?
Sb4 F19 1.784(14) . ?
Sb4 F23 1.806(15) . ?
Sb4 F20 1.814(17) . ?
Sb4 F21 1.824(13) . ?
Sb4 F22 1.825(12) . ?
Sb4 F24 1.874(18) . ?
S1 C5 1.703(16) . ?
S1 C2 1.715(14) . ?
S2 C8 1.734(17) . ?
S2 C21 1.780(16) . ?
S3 C18 1.702(16) . ?
S3 C15 1.761(14) . ?
S4 C31 1.693(15) . ?
S4 C28 1.721(13) . ?
S5 C34 1.730(15) . ?
S5 C47 1.743(16) . ?
S6 C44 1.695(15) . ?
S6 C41 1.737(14) . ?
C1 C40 1.343(16) . ?
C1 C2 1.441(13) . ?
C2 C3 1.397(13) . ?
C3 C4 1.387(13) . ?
C4 C5 1.363(13) . ?
C5 C6 1.441(13) . ?
C6 C7 1.211(12) . ?
C7 C8 1.383(13) . ?
C8 C9 1.384(14) . ?
C9 C22 1.396(18) . ?
C9 C10 1.62(3) . ?
C10 C11 1.36(3) . ?
C11 C12 1.68(4) . ?
C12 C13 1.45(3) . ?
C14 C27 1.337(17) . ?
C14 C15 1.444(13) . ?
C15 C16 1.400(13) . ?
C16 C17 1.381(13) . ?
C17 C18 1.363(13) . ?
C18 C19 1.439(13) . ?
C19 C20 1.205(12) . ?
C20 C21 1.382(13) . ?
C21 C22 1.382(14) . ?
C22 C23 1.52(2) . ?
C23 C24 1.59(3) . ?
C24 C25 1.48(3) . ?
C25 C26 1.32(3) . ?
C27 C28 1.442(13) . ?
C28 C29 1.398(13) . ?
C29 C30 1.385(13) . ?
C30 C31 1.363(13) . ?
C31 C32 1.442(13) . ?
C32 C33 1.213(12) . ?
C33 C34 1.384(13) . ?
C34 C35 1.382(14) . ?
C35 C48 1.399(18) . ?
C35 C36 1.55(3) . ?
C36 C37 1.49(3) . ?
C37 C38 1.56(3) . ?
C38 C39 1.28(4) . ?
C40 C41 1.445(13) . ?
C41 C42 1.398(13) . ?
C42 C43 1.386(13) . ?
C43 C44 1.360(13) . ?
C44 C45 1.443(13) . ?
C45 C46 1.215(12) . ?
C46 C47 1.383(13) . ?
C47 C48 1.383(14) . ?
C48 C49 1.56(2) . ?
C49 C50 1.55(3) . ?
C50 C51 1.52(3) . ?
C51 C52 1.60(3) . ?
S7 C54 1.705(15) . ?
S7 C57 1.745(16) . ?
S8 C60 1.719(17) . ?
S8 C73 1.712(17) . ?
S9 C70 1.708(17) . ?
S9 C67 1.743(16) . ?
S10 C83 1.722(16) . ?
S10 C80 1.731(16) . ?
S11 C99 1.730(16) . ?
S11 C86 1.731(16) . ?
S12 C96 1.716(17) . ?
S12 C93 1.758(15) . ?
C53 C92 1.346(18) . ?
C53 C54 1.427(13) . ?
C54 C55 1.380(13) . ?
C55 C56 1.371(13) . ?
C56 C57 1.396(13) . ?
C57 C58 1.392(13) . ?
C58 C59 1.229(13) . ?
C59 C60 1.395(14) . ?
C60 C61 1.401(14) . ?
C61 C74 1.416(18) . ?
C61 C62 1.49(3) . ?
C62 C63 1.47(3) . ?
C63 C64 1.53(3) . ?
C64 C65 1.41(3) . ?
C66 C79 1.349(18) . ?
C66 C67 1.426(13) . ?
C67 C68 1.378(13) . ?
C68 C69 1.370(13) . ?
C69 C70 1.400(13) . ?
C70 C71 1.386(13) . ?
C71 C72 1.228(13) . ?
C72 C73 1.393(14) . ?
C73 C74 1.395(14) . ?
C74 C75 1.50(2) . ?
C75 C76 1.48(3) . ?
C76 C77 1.55(3) . ?
C77 C78 1.39(3) . ?
C79 C80 1.427(13) . ?
C80 C81 1.375(13) . ?
C81 C82 1.373(13) . ?
C82 C83 1.398(13) . ?
C83 C84 1.388(13) . ?
C84 C85 1.222(13) . ?
C85 C86 1.391(14) . ?
C86 C87 1.397(14) . ?
C87 C100 1.415(18) . ?
C87 C88 1.50(2) . ?
C88 C89 1.54(2) . ?
C89 C90 1.50(3) . ?
C90 C91 1.46(3) . ?
C92 C93 1.425(13) . ?
C93 C94 1.377(13) . ?
C94 C95 1.373(13) . ?
C95 C96 1.396(13) . ?
C96 C97 1.386(13) . ?
C97 C98 1.221(13) . ?
C98 C99 1.390(14) . ?
C99 C100 1.399(14) . ?
C100 C101 1.53(2) . ?
C101 C102 1.52(3) . ?
C102 C103 1.54(3) . ?
C103 C104 1.61(3) . ?
S13 C106 1.724(14) . ?
S13 C109 1.734(15) . ?
S14 C125 1.724(14) . ?
S14 C112 1.750(15) . ?
S15 C122 1.695(17) . ?
S15 C119 1.712(15) . ?
S16 C132 1.722(15) . ?
S16 C135 1.731(17) . ?
S17 C138 1.741(16) . ?
S17 C151 1.739(15) . ?
S18 C148 1.721(17) . ?
S18 C145 1.733(15) . ?
C105 C144 1.325(17) . ?
C105 C106 1.453(13) . ?
C106 C107 1.387(13) . ?
C107 C108 1.378(13) . ?
C108 C109 1.390(13) . ?
C109 C110 1.375(13) . ?
C110 C111 1.222(12) . ?
C111 C112 1.398(13) . ?
C112 C113 1.381(13) . ?
C113 C126 1.410(17) . ?
C113 C114 1.48(2) . ?
C114 C115 1.56(2) . ?
C115 C116 1.52(2) . ?
C116 C117 1.52(2) . ?
C118 C131 1.325(17) . ?
C118 C119 1.450(13) . ?
C119 C120 1.384(13) . ?
C120 C121 1.377(13) . ?
C121 C122 1.397(13) . ?
C122 C123 1.381(13) . ?
C123 C124 1.223(12) . ?
C124 C125 1.402(13) . ?
C125 C126 1.378(13) . ?
C126 C127 1.50(2) . ?
C127 C128 1.53(2) . ?
C128 C129 1.54(2) . ?
C129 C130 1.51(3) . ?
C131 C132 1.452(13) . ?
C132 C133 1.386(13) . ?
C133 C134 1.376(13) . ?
C134 C135 1.397(13) . ?
C135 C136 1.379(13) . ?
C136 C137 1.225(12) . ?
C137 C138 1.399(13) . ?
C138 C139 1.379(13) . ?
C139 C152 1.412(17) . ?
C139 C140 1.523(15) . ?
C140 C141 1.389(17) . ?
C141 C142 1.574(19) . ?
C142 C143 1.558(19) . ?
C144 C145 1.451(13) . ?
C145 C146 1.387(13) . ?
C146 C147 1.380(13) . ?
C147 C148 1.397(13) . ?
C148 C149 1.380(13) . ?
C149 C150 1.221(13) . ?
C150 C151 1.397(13) . ?
C151 C152 1.377(13) . ?
C152 C153 1.521(15) . ?
C153 C154 1.384(17) . ?
C154 C155 1.585(19) . ?
C155 C156 1.56(2) . ?
S19 C161 1.716(16) . ?
S19 C158 1.759(14) . ?
S20 C164 1.701(15) . ?
S20 C177 1.730(15) . ?
S21 C174 1.715(15) . ?
S21 C171 1.751(14) . ?
S22 C187 1.706(16) . ?
S22 C184 1.730(14) . ?
S23 C190 1.715(18) . ?
S23 C203 1.731(17) . ?
S24 C200 1.705(17) . ?
S24 C197 1.745(15) . ?
C157 C196 1.334(17) . ?
C157 C158 1.420(13) . ?
C158 C159 1.388(13) . ?
C159 C160 1.391(13) . ?
C160 C161 1.353(12) . ?
C161 C162 1.436(13) . ?
C162 C163 1.227(12) . ?
C163 C164 1.396(13) . ?
C164 C165 1.389(14) . ?
C165 C178 1.428(17) . ?
C165 C166 1.48(2) . ?
C166 C167 1.50(3) . ?
C167 C168 1.37(3) . ?
C168 C169 1.49(3) . ?
C170 C183 1.337(17) . ?
C170 C171 1.422(13) . ?
C171 C172 1.389(13) . ?
C172 C173 1.389(13) . ?
C173 C174 1.353(12) . ?
C174 C175 1.434(13) . ?
C175 C176 1.225(12) . ?
C176 C177 1.394(13) . ?
C177 C178 1.386(14) . ?
C178 C179 1.51(2) . ?
C179 C180 1.51(2) . ?
C180 C181 1.52(3) . ?
C181 C182 1.50(3) . ?
C183 C184 1.422(13) . ?
C184 C185 1.389(13) . ?
C185 C186 1.388(13) . ?
C186 C187 1.354(13) . ?
C187 C188 1.436(13) . ?
C188 C189 1.229(12) . ?
C189 C190 1.396(13) . ?
C190 C191 1.389(14) . ?
C191 C204 1.429(18) . ?
C191 C192 1.520(15) . ?
C192 C193 1.382(17) . ?
C193 C194 1.584(19) . ?
C194 C195 1.56(2) . ?
C196 C197 1.422(13) . ?
C197 C198 1.387(13) . ?
C198 C199 1.388(14) . ?
C199 C200 1.355(13) . ?
C200 C201 1.434(13) . ?
C201 C202 1.229(13) . ?
C202 C203 1.394(13) . ?
C203 C204 1.391(14) . ?
C204 C205 1.521(15) . ?
C205 C206 1.393(17) . ?
C206 C207 1.575(19) . ?
C207 C208 1.556(19) . ?
C301 Cl1 1.653(11) . ?
C301 Cl2 1.654(11) . ?
C302 Cl3 1.653(11) . ?
C302 Cl4 1.654(11) . ?
C303 Cl6 1.645(11) . ?
C303 Cl5 1.650(11) . ?
C304 Cl7 1.653(11) . ?
C304 Cl8 1.659(11) . ?
